data_1569138
loop_
_publ_author_name
'Jin, Qiu-Yan'
'Liang, Yuan-Yuan'
'Zhang, Zhi-Hui'
'Meng, Liao'
'Geng, Jun-Shan'
'Hu, Kong-Qiu'
'Yu, Ji-Pan'
'Chai, Zhi-Fang'
'Mei, Lei'
'Shi, Wei-Qun'

_publ_section_title
;
 Colossal negative thermal expansion in a cucurbit[8]uril-enabled
 uranyl-organic polythreading framework <i>via</i> thermally induced
 relaxation.
;
_journal_issue 23
_journal_name_full 'Chemical science'
_journal_page_first 6330
_journal_page_last 6340
_journal_paper_doi 10.1039/d3sc01343j
_journal_volume 14
_journal_year 2023
_chemical_formula_moiety 'C156 H140 N44 O50 U6, C48 H48 N32 O16'
_chemical_formula_sum 'C204 H188 N76 O66 U6'
_chemical_formula_weight 6188.47
_space_group_crystal_system monoclinic
_space_group_IT_number 15
_space_group_name_Hall '-C 2yc'
_space_group_name_H-M_alt 'C 1 2/c 1'
_atom_sites_solution_hydrogens mixed
_audit_creation_date 2022-03-31
_audit_creation_method
;
Olex2 1.5
(compiled 2021.12.09 svn.r5202d8cf for OlexSys, GUI svn.r6439)
;
_audit_update_record
;
2022-11-10 deposited with the CCDC.	2023-05-09 downloaded from the CCDC.
;
_cell_angle_alpha 90
_cell_angle_beta 126.717(9)
_cell_angle_gamma 90
_cell_formula_units_Z 4
_cell_length_a 49.985(8)
_cell_length_b 17.153(3)
_cell_length_c 35.852(9)
_cell_measurement_reflns_used 9098
_cell_measurement_temperature 290.00
_cell_measurement_theta_max 27.492
_cell_measurement_theta_min 2.644
_cell_volume 24641(9)
_computing_cell_refinement 'SAINT V8.40B (?, 2016)'
_computing_data_reduction 'SAINT V8.40B (?, 2016)'
_computing_molecular_graphics 'Olex2 1.5 (Dolomanov et al., 2009)'
_computing_publication_material 'Olex2 1.5 (Dolomanov et al., 2009)'
_computing_structure_refinement 'SHELXL 2016/6 (Sheldrick, 2015)'
_computing_structure_solution 'SHELXT 2018/2 (Sheldrick, 2018)'
_diffrn_ambient_temperature 290.00
_diffrn_measured_fraction_theta_full 0.998
_diffrn_measured_fraction_theta_max 0.995
_diffrn_measurement_device_type 'Bruker APEX-III PHOTON'
_diffrn_measurement_method '\f and \w scans'
_diffrn_radiation_type MoK\a
_diffrn_radiation_wavelength 0.71076
_diffrn_reflns_av_R_equivalents 0.0357
_diffrn_reflns_av_unetI/netI 0.0286
_diffrn_reflns_Laue_measured_fraction_full 0.998
_diffrn_reflns_Laue_measured_fraction_max 0.995
_diffrn_reflns_limit_h_max 64
_diffrn_reflns_limit_h_min -64
_diffrn_reflns_limit_k_max 21
_diffrn_reflns_limit_k_min -22
_diffrn_reflns_limit_l_max 46
_diffrn_reflns_limit_l_min -46
_diffrn_reflns_number 152815
_diffrn_reflns_point_group_measured_fraction_full 0.998
_diffrn_reflns_point_group_measured_fraction_max 0.995
_diffrn_reflns_theta_full 25.243
_diffrn_reflns_theta_max 27.570
_diffrn_reflns_theta_min 2.360
_exptl_absorpt_coefficient_mu 4.024
_exptl_absorpt_correction_T_max 0.7456
_exptl_absorpt_correction_T_min 0.6087
_exptl_absorpt_correction_type multi-scan
_exptl_absorpt_process_details
;
SADABS-2016/2 (Bruker,2016/2) was used for absorption correction.
wR2(int) was 0.0704 before and 0.0550 after correction.
The Ratio of minimum to maximum transmission is 0.8164.
The \l/2 correction factor is Not present.
;
_exptl_crystal_colour yellow
_exptl_crystal_colour_primary yellow
_exptl_crystal_density_diffrn 1.668
_exptl_crystal_description block
_exptl_crystal_F_000 12096
_refine_diff_density_max 1.954
_refine_diff_density_min -2.311
_refine_diff_density_rms 0.098
_refine_ls_extinction_method none
_refine_ls_goodness_of_fit_ref 1.020
_refine_ls_hydrogen_treatment constr
_refine_ls_matrix_type full
_refine_ls_number_parameters 1585
_refine_ls_number_reflns 28389
_refine_ls_number_restraints 6
_refine_ls_restrained_S_all 1.045
_refine_ls_R_factor_all 0.0446
_refine_ls_R_factor_gt 0.0326
_refine_ls_shift/su_max 0.004
_refine_ls_shift/su_mean 0.000
_refine_ls_structure_factor_coef Fsqd
_refine_ls_weighting_details 'w=1/[\s^2^(Fo^2^)+(0.0382P)^2^+119.2429P] where P=(Fo^2^+2Fc^2^)/3'
_refine_ls_weighting_scheme calc
_refine_ls_wR_factor_gt 0.0809
_refine_ls_wR_factor_ref 0.0880
_reflns_Friedel_coverage 0.000
_reflns_number_gt 23487
_reflns_number_total 28389
_reflns_threshold_expression 'I > 2\s(I)'
_cod_data_source_file d3sc01343j2.cif
_cod_data_source_block U3bcbpy3CB8_290K_A
_cod_depositor_comments 'Adding full bibliography for 1569127--1569159.cif.'
_cod_database_code 1569138
_shelx_shelxl_version_number 2016/6
_shelx_space_group_comment
;
The symmetry employed for this shelxl refinement is uniquely defined
by the following loop, which should always be used as a source of
symmetry information in preference to the above space-group names.
They are only intended as comments.
;
_olex2_refinement_description
;
1. Fixed Uiso
 At 1.2 times of:
  All C(H) groups, All C(H,H) groups
 At 1.5 times of:
  All O(H,H) groups
2. Uiso/Uaniso restraints and constraints
Uanis(O17) \\sim Ueq: with sigma of 0.001 and sigma for terminal atoms of 0.002
3.a Riding coordinates:
 O16(H16A,H16B), O17(H17A,H17B)
3.b Ternary CH refined with riding coordinates:
 C96(H96), C97(H97), C95(H95), C102(H102), C98(H98), C99(H99), C73(H73),
 C100(H100), C101(H101), C76(H76), C77(H77), C74(H74), C72(H72), C71(H71),
 C75(H75), C70(H70)
3.c Secondary CH2 refined with riding coordinates:
 C94(H94A,H94B), C82(H82A,H82B), C88(H88A,H88B), C86(H86A,H86B), C80(H80A,
 H80B), C92(H92A,H92B), C60(H60A,H60B), C26(H26A,H26B), C8(H8A,H8B), C84(H84A,
 H84B), C90(H90A,H90B), C63(H63A,H63B), C44(H44A,H44B), C56(H56A,H56B),
 C69(H69A,H69B), C67(H67A,H67B), C61(H61A,H61B), C78(H78A,H78B), C65(H65A,H65B)
3.d Aromatic/amide H refined with riding coordinates:
 C25(H25), C21(H21), C6(H6), C22(H22), C46(H46), C30(H30), C3(H3), C52(H52),
 C43(H43), C12(H12), C7(H7), C13(H13), C4(H4), C51(H51), C45(H45), C49(H49),
 C54(H54), C31(H31), C27(H27), C9(H9), C53(H53), C10(H10), C48(H48), C28(H28),
 C33(H33), C36(H36), C39(H39), C42(H42), C40(H40), C15(H15), C35(H35), C18(H18),
  C17(H17), C34(H34), C16(H16), C24(H24)
;
_smtbx_masks_void_probe_radius 1.2
_smtbx_masks_void_truncation_radius 1.2
_olex2_submission_special_instructions 'No special instructions were received'

loop_
_space_group_symop_operation_xyz
'x, y, z'
'-x, y, -z+1/2'
'x+1/2, y+1/2, z'
'-x+1/2, y+1/2, -z+1/2'
'-x, -y, -z'
'x, -y, z-1/2'
'-x+1/2, -y+1/2, -z'
'x+1/2, -y+1/2, z-1/2'

loop_
_atom_site_label
_atom_site_type_symbol
_atom_site_fract_x
_atom_site_fract_y
_atom_site_fract_z
_atom_site_U_iso_or_equiv
_atom_site_adp_type
_atom_site_occupancy
_atom_site_site_symmetry_order
_atom_site_calc_flag
_atom_site_refinement_flags_posn
_atom_site_refinement_flags_adp
_atom_site_refinement_flags_occupancy
_atom_site_disorder_assembly
_atom_site_disorder_group
U1 U 0.33001(2) 0.36279(2) 0.34346(2) 0.02813(4) Uani 1 1 d . . . . .
U2 U 0.34330(2) 0.56784(2) 0.29191(2) 0.02893(4) Uani 1 1 d . . . . .
U3 U 0.40915(2) 0.42053(2) 0.36301(2) 0.04614(5) Uani 1 1 d . . . . .
O25 O 0.53414(10) -0.1459(3) 0.38866(16) 0.0793(12) Uani 1 1 d . . . . .
O12 O 0.28172(7) 0.43870(16) 0.28207(10) 0.0381(6) Uani 1 1 d . . . . .
O19 O 0.46956(9) 0.2999(3) 0.52464(17) 0.0841(13) Uani 1 1 d . . . . .
O18 O 0.45092(7) 0.31467(19) 0.40601(13) 0.0540(9) Uani 1 1 d . . . . .
O15 O 0.35920(7) 0.65145(17) 0.25168(11) 0.0436(7) Uani 1 1 d . . . . .
O21 O 0.41876(9) 0.1520(2) 0.31263(13) 0.0613(9) Uani 1 1 d . . . . .
O13 O 0.29329(7) 0.56439(17) 0.28444(11) 0.0412(7) Uani 1 1 d . . . . .
O20 O 0.38956(9) -0.0473(2) 0.29773(14) 0.0660(10) Uani 1 1 d . . . . .
O14 O 0.31316(7) 0.68651(16) 0.24182(10) 0.0398(7) Uani 1 1 d . . . . .
O30 O 0.27667(8) 0.54527(19) -0.06054(11) 0.0482(8) Uani 1 1 d . . . . .
O31 O 0.30442(9) 0.5694(2) 0.05914(13) 0.0606(10) Uani 1 1 d . . . . .
O32 O 0.27111(8) 0.48045(19) 0.11907(12) 0.0526(8) Uani 1 1 d . . . . .
O33 O 0.19994(8) 0.35274(17) 0.10370(12) 0.0464(7) Uani 1 1 d . . . . .
O26 O 0.29190(9) 0.07422(17) 0.15723(12) 0.0500(8) Uani 1 1 d . . . . .
O28 O 0.39652(10) 0.2915(2) 0.12210(13) 0.0616(10) Uani 1 1 d . . . . .
O16 O 0.27615(8) 0.3042(2) 0.31745(11) 0.0561(9) Uani 1 1 d . . . . .
H16A H 0.279644 0.263645 0.333817 0.084 Uiso 1 1 d R U . . .
H16B H 0.266104 0.286455 0.289697 0.084 Uiso 1 1 d R U . . .
O2 O 0.33126(8) 0.41720(16) 0.38671(11) 0.0432(7) Uani 1 1 d . . . . .
O10 O 0.34063(7) 0.24921(16) 0.38905(10) 0.0405(7) Uani 1 1 d . . . . .
O4 O 0.36112(8) 0.63041(17) 0.34096(11) 0.0469(7) Uani 1 1 d . . . . .
O3 O 0.32302(8) 0.51150(17) 0.24031(11) 0.0467(7) Uani 1 1 d . . . . .
O1 O 0.32584(8) 0.30574(16) 0.29863(10) 0.0408(7) Uani 1 1 d . . . . .
O5 O 0.39402(8) 0.3622(2) 0.31253(13) 0.0587(9) Uani 1 1 d . . . . .
O11 O 0.38465(10) 0.2831(2) 0.45983(13) 0.0731(12) Uani 1 1 d . . . . .
O6 O 0.42771(9) 0.4759(2) 0.41519(15) 0.0718(12) Uani 1 1 d . . . . .
N3 N 0.11244(8) 0.5919(2) 0.13208(12) 0.0394(8) Uani 1 1 d . . . . .
O24 O 0.56062(9) 0.0496(3) 0.38674(14) 0.0692(11) Uani 1 1 d . . . . .
N25 N 0.38675(10) 0.4143(2) 0.09012(14) 0.0472(9) Uani 1 1 d . . . . .
N36 N 0.35100(10) 0.5282(2) 0.06582(13) 0.0449(9) Uani 1 1 d . . . . .
N35 N 0.34929(9) 0.5106(2) 0.12535(13) 0.0453(9) Uani 1 1 d . . . . .
N26 N 0.38660(10) 0.3988(2) 0.15127(13) 0.0451(9) Uani 1 1 d . . . . .
N27 N 0.36760(9) 0.3444(2) 0.19398(13) 0.0411(8) Uani 1 1 d . . . . .
N34 N 0.32748(9) 0.4510(2) 0.16306(12) 0.0395(8) Uani 1 1 d . . . . .
N33 N 0.29487(8) 0.38217(19) 0.17381(12) 0.0349(7) Uani 1 1 d . . . . .
N28 N 0.33342(9) 0.27443(19) 0.20026(13) 0.0385(8) Uani 1 1 d . . . . .
N29 N 0.28823(9) 0.19267(19) 0.18464(12) 0.0373(7) Uani 1 1 d . . . . .
N32 N 0.25086(8) 0.30316(19) 0.16349(12) 0.0364(7) Uani 1 1 d . . . . .
N31 N 0.20762(8) 0.22369(19) 0.12615(12) 0.0365(7) Uani 1 1 d . . . . .
N30 N 0.24489(9) 0.11190(19) 0.15002(12) 0.0380(8) Uani 1 1 d . . . . .
N22 N 0.57879(10) 0.2382(3) 0.63254(19) 0.0678(14) Uani 1 1 d . . . . .
N10 N 0.52135(11) 0.2793(3) 0.59461(19) 0.0659(13) Uani 1 1 d . . . . .
N9 N 0.51877(10) 0.3321(3) 0.53575(18) 0.0662(13) Uani 1 1 d . . . . .
N21 N 0.57257(10) 0.2738(3) 0.56841(18) 0.0664(13) Uani 1 1 d . . . . .
N20 N 0.55970(11) 0.2771(3) 0.4925(2) 0.0702(14) Uani 1 1 d . . . . .
N8 N 0.50681(10) 0.3407(3) 0.45970(18) 0.0629(12) Uani 1 1 d . . . . .
N7 N 0.48969(9) 0.2905(2) 0.39205(17) 0.0576(11) Uani 1 1 d . . . . .
N19 N 0.54505(11) 0.2446(3) 0.4224(2) 0.0702(14) Uani 1 1 d . . . . .
N18 N 0.52486(11) 0.1557(3) 0.35907(18) 0.0660(13) Uani 1 1 d . . . . .
N14 N 0.46871(10) 0.1960(3) 0.32997(16) 0.0586(11) Uani 1 1 d . . . . .
N13 N 0.44859(11) 0.0827(3) 0.29348(15) 0.0578(11) Uani 1 1 d . . . . .
N17 N 0.50528(12) 0.0432(3) 0.32280(17) 0.0641(12) Uani 1 1 d . . . . .
N16 N 0.48785(11) -0.0893(3) 0.32277(17) 0.0633(12) Uani 1 1 d . . . . .
N12 N 0.42976(11) -0.0509(3) 0.28513(15) 0.0609(12) Uani 1 1 d . . . . .
N11 N 0.42268(11) -0.1544(3) 0.31458(17) 0.0652(12) Uani 1 1 d . . . . .
N15 N 0.48073(11) -0.1932(3) 0.35291(18) 0.0684(13) Uani 1 1 d . . . . .
O29 O 0.36702(9) 0.26424(19) 0.00011(13) 0.0568(9) Uani 1 1 d . . . . .
O8 O 0.38745(7) 0.33703(17) 0.38857(11) 0.0441(7) Uani 1 1 d . . . . .
O7 O 0.35639(7) 0.45904(16) 0.33339(11) 0.0411(7) Uani 1 1 d . . . . .
O9 O 0.39677(8) 0.5329(2) 0.31874(14) 0.0606(10) Uani 1 1 d . . . . .
O17 O 0.46264(12) 0.4610(3) 0.36749(18) 0.0932(13) Uani 1 1 d . U . . .
H17A H 0.474835 0.421139 0.374128 0.140 Uiso 1 1 d R U . . .
H17B H 0.474685 0.491629 0.390398 0.140 Uiso 1 1 d R U . . .
O27 O 0.36848(9) 0.2103(2) 0.18887(14) 0.0596(9) Uani 1 1 d . . . . .
C96 C 0.26452(10) 0.2313(2) 0.18942(14) 0.0342(8) Uani 1 1 d . . . . .
H96 H 0.273657 0.238354 0.222170 0.041 Uiso 1 1 calc R U . . .
C97 C 0.32810(10) 0.3530(2) 0.20917(14) 0.0343(8) Uani 1 1 d . . . . .
H97 H 0.334035 0.358460 0.240507 0.041 Uiso 1 1 calc R U . . .
C19 C 0.27292(10) 0.5081(2) 0.27259(12) 0.0337(8) Uani 1 1 d . . . . .
C1 C 0.36281(11) 0.2359(2) 0.43232(16) 0.0420(10) Uani 1 1 d . . . . .
N6 N 0.26939(11) 0.7561(3) -0.11876(16) 0.0581(11) Uani 1 1 d . . . . .
N5 N 0.31761(11) 0.9379(2) 0.08754(14) 0.0447(9) Uani 1 1 d . . . . .
O23 O 0.58043(9) 0.1632(2) 0.48456(18) 0.0828(14) Uani 1 1 d . . . . .
O22 O 0.60972(9) 0.1748(2) 0.61356(16) 0.0783(13) Uani 1 1 d . . . . .
C20 C 0.23707(9) 0.5295(2) 0.24569(13) 0.0293(8) Uani 1 1 d . . . . .
C37 C 0.33505(10) 0.6978(2) 0.23526(13) 0.0341(8) Uani 1 1 d . . . . .
C38 C 0.33339(10) 0.7680(2) 0.20911(13) 0.0362(9) Uani 1 1 d . . . . .
C5 C 0.36201(11) 0.0067(2) 0.47977(15) 0.0370(9) Uani 1 1 d . . . . .
C95 C 0.23417(10) 0.1764(2) 0.16425(14) 0.0363(9) Uani 1 1 d . . . . .
H95 H 0.228620 0.159111 0.184934 0.044 Uiso 1 1 calc R U . . .
C32 C 0.03272(11) 0.5461(3) -0.00906(15) 0.0437(10) Uani 1 1 d . . . . .
C2 C 0.36225(10) 0.1563(2) 0.44920(15) 0.0363(9) Uani 1 1 d . . . . .
N4 N -0.02502(12) 0.5078(4) -0.09754(15) 0.0738(15) Uani 1 1 d . . . . .
C102 C 0.33323(11) 0.4342(2) -0.06700(14) 0.0357(9) Uani 1 1 d . . . . .
H102 H 0.339909 0.454512 -0.085874 0.043 Uiso 1 1 calc R U . . .
C25 C 0.22527(10) 0.5987(2) 0.22054(14) 0.0342(8) Uani 1 1 d . . . . .
H25 H 0.239367 0.629736 0.218011 0.041 Uiso 1 1 calc R U . . .
C79 C 0.27629(11) 0.1212(2) 0.16270(15) 0.0397(9) Uani 1 1 d . . . . .
C29 C 0.06209(10) 0.5650(3) 0.03953(15) 0.0402(9) Uani 1 1 d . . . . .
C50 C 0.28581(12) 0.8261(3) -0.03793(16) 0.0444(10) Uani 1 1 d . . . . .
C94 C 0.17266(11) 0.2027(3) 0.09847(17) 0.0434(10) Uani 1 1 d . . . . .
H94A H 0.159394 0.249791 0.085481 0.052 Uiso 1 1 calc R U . . .
H94B H 0.168031 0.179379 0.118729 0.052 Uiso 1 1 calc R U . . .
C21 C 0.21575(10) 0.4838(2) 0.24912(15) 0.0388(9) Uani 1 1 d . . . . .
H21 H 0.223329 0.437003 0.265421 0.047 Uiso 1 1 calc R U . . .
C98 C 0.35088(11) 0.4023(2) 0.20283(15) 0.0378(9) Uani 1 1 d . . . . .
H98 H 0.366767 0.433464 0.230564 0.045 Uiso 1 1 calc R U . . .
C6 C 0.33781(11) 0.0289(3) 0.43387(15) 0.0418(10) Uani 1 1 d . . . . .
H6 H 0.321599 -0.006709 0.412970 0.050 Uiso 1 1 calc R U . . .
C82 C 0.39564(11) 0.3630(3) 0.19403(16) 0.0448(10) Uani 1 1 d . . . . .
H82A H 0.408029 0.315568 0.199349 0.054 Uiso 1 1 calc R U . . .
H82B H 0.410288 0.398110 0.219726 0.054 Uiso 1 1 calc R U . . .
C11 C 0.29581(13) -0.1267(3) 0.52890(17) 0.0460(11) Uani 1 1 d . . . . .
C99 C 0.38204(11) 0.4818(3) 0.14286(15) 0.0406(9) Uani 1 1 d . . . . .
H99 H 0.399727 0.511531 0.170035 0.049 Uiso 1 1 calc R U . . .
C87 C 0.30076(11) 0.5097(2) -0.05334(15) 0.0371(9) Uani 1 1 d . . . . .
C22 C 0.18326(10) 0.5076(3) 0.22838(15) 0.0420(10) Uani 1 1 d . . . . .
H22 H 0.169211 0.477244 0.231370 0.050 Uiso 1 1 calc R U . . .
C88 C 0.34319(13) 0.5650(2) 0.02404(16) 0.0469(11) Uani 1 1 d . . . . .
H88A H 0.325566 0.602821 0.013333 0.056 Uiso 1 1 calc R U . . .
H88B H 0.362738 0.593044 0.031705 0.056 Uiso 1 1 calc R U . . .
C46 C 0.32987(12) 0.8796(3) 0.04010(17) 0.0474(11) Uani 1 1 d . . . . .
H46 H 0.345641 0.863866 0.035754 0.057 Uiso 1 1 calc R U . . .
C30 C 0.06772(11) 0.6388(3) 0.05808(17) 0.0487(11) Uani 1 1 d . . . . .
H30 H 0.054522 0.680227 0.039223 0.058 Uiso 1 1 calc R U . . .
C3 C 0.38684(11) 0.1335(3) 0.49507(15) 0.0444(10) Uani 1 1 d . . . . .
H3 H 0.403497 0.168595 0.515666 0.053 Uiso 1 1 calc R U . . .
C93 C 0.21779(10) 0.2983(2) 0.12841(15) 0.0365(9) Uani 1 1 d . . . . .
C86 C 0.27269(11) 0.4611(2) -0.13271(14) 0.0397(9) Uani 1 1 d . . . . .
H86A H 0.281018 0.474817 -0.150311 0.048 Uiso 1 1 calc R U . . .
H86B H 0.256994 0.501258 -0.138324 0.048 Uiso 1 1 calc R U . . .
C52 C 0.29387(15) 0.7279(3) -0.0773(2) 0.0597(14) Uani 1 1 d . . . . .
H52 H 0.305298 0.683915 -0.075858 0.072 Uiso 1 1 calc R U . . .
C91 C 0.29524(11) 0.4422(2) 0.14899(15) 0.0394(9) Uani 1 1 d . . . . .
C43 C 0.30961(12) 0.8249(3) 0.19483(17) 0.0453(10) Uani 1 1 d . . . . .
H43 H 0.294049 0.819752 0.200948 0.054 Uiso 1 1 calc R U . . .
C12 C 0.28478(12) -0.0892(3) 0.48742(16) 0.0442(10) Uani 1 1 d . . . . .
H12 H 0.262322 -0.076782 0.465943 0.053 Uiso 1 1 calc R U . . .
C47 C 0.29632(12) 0.8659(2) 0.00555(16) 0.0418(10) Uani 1 1 d . . . . .
C83 C 0.39057(11) 0.3610(3) 0.12136(16) 0.0451(10) Uani 1 1 d . . . . .
C7 C 0.33767(11) 0.1032(2) 0.41908(15) 0.0409(9) Uani 1 1 d . . . . .
H7 H 0.320895 0.117879 0.388588 0.049 Uiso 1 1 calc R U . . .
C13 C 0.30694(12) -0.0710(3) 0.47844(16) 0.0436(10) Uani 1 1 d . . . . .
H13 H 0.299228 -0.046078 0.450639 0.052 Uiso 1 1 calc R U . . .
C85 C 0.35816(11) 0.3296(3) -0.01507(16) 0.0419(10) Uani 1 1 d . . . . .
C80 C 0.32360(11) 0.2078(2) 0.21460(15) 0.0394(9) Uani 1 1 d . . . . .
H80A H 0.335239 0.161953 0.215302 0.047 Uiso 1 1 calc R U . . .
H80B H 0.330567 0.216763 0.245961 0.047 Uiso 1 1 calc R U . . .
C4 C 0.38671(11) 0.0598(3) 0.51018(16) 0.0427(10) Uani 1 1 d . . . . .
H4 H 0.403205 0.045453 0.540838 0.051 Uiso 1 1 calc R U . . .
C51 C 0.30304(14) 0.7615(3) -0.03606(19) 0.0551(12) Uani 1 1 d . . . . .
H51 H 0.320522 0.740895 -0.007565 0.066 Uiso 1 1 calc R U . . .
C92 C 0.26871(11) 0.3764(2) 0.17970(16) 0.0388(9) Uani 1 1 d . . . . .
H92A H 0.278455 0.382636 0.212412 0.047 Uiso 1 1 calc R U . . .
H92B H 0.252994 0.418727 0.162863 0.047 Uiso 1 1 calc R U . . .
C55 C 0.48002(11) 0.3150(3) 0.4179(2) 0.0541(13) Uani 1 1 d . . . . .
C45 C 0.34001(13) 0.9160(3) 0.08050(17) 0.0490(11) Uani 1 1 d . . . . .
H45 H 0.362584 0.925613 0.103239 0.059 Uiso 1 1 calc R U . . .
C49 C 0.28503(14) 0.9266(3) 0.05482(19) 0.0527(13) Uani 1 1 d . . . . .
H49 H 0.269893 0.942312 0.060365 0.063 Uiso 1 1 calc R U . . .
C54 C 0.25997(13) 0.8545(3) -0.08079(18) 0.0568(13) Uani 1 1 d . . . . .
H54 H 0.247435 0.896913 -0.083140 0.068 Uiso 1 1 calc R U . . .
C89 C 0.33195(12) 0.5390(3) 0.08115(16) 0.0435(10) Uani 1 1 d . . . . .
C31 C 0.09276(11) 0.6510(3) 0.10427(17) 0.0481(11) Uani 1 1 d . . . . .
H31 H 0.096228 0.700839 0.116629 0.058 Uiso 1 1 calc R U . . .
C27 C 0.10836(11) 0.5200(3) 0.11437(16) 0.0482(11) Uani 1 1 d . . . . .
H27 H 0.122471 0.479901 0.133571 0.058 Uiso 1 1 calc R U . . .
C9 C 0.35069(14) -0.1217(3) 0.54904(19) 0.0606(14) Uani 1 1 d . . . . .
H9 H 0.373332 -0.132631 0.570231 0.073 Uiso 1 1 calc R U . . .
C41 C 0.33230(13) 0.8986(3) 0.16292(16) 0.0438(10) Uani 1 1 d . . . . .
C60 C 0.46610(13) 0.2740(3) 0.3425(2) 0.0654(16) Uani 1 1 d . . . . .
H60A H 0.443622 0.281849 0.333046 0.079 Uiso 1 1 calc R U . . .
H60B H 0.469737 0.310821 0.325409 0.079 Uiso 1 1 calc R U . . .
C14 C 0.27144(14) -0.1540(3) 0.53703(18) 0.0518(12) Uani 1 1 d . . . . .
C58 C 0.41186(13) -0.0797(3) 0.29946(18) 0.0582(14) Uani 1 1 d . . . . .
C73 C 0.49122(13) 0.1744(4) 0.3189(2) 0.0655(16) Uani 1 1 d . . . . .
H73 H 0.491248 0.213264 0.298848 0.079 Uiso 1 1 calc R U . . .
C53 C 0.25304(14) 0.8191(4) -0.1200(2) 0.0670(15) Uani 1 1 d . . . . .
H53 H 0.236178 0.839827 -0.148898 0.080 Uiso 1 1 calc R U . . .
C26 C 0.13696(10) 0.6056(3) 0.18310(15) 0.0471(11) Uani 1 1 d . . . . .
H26A H 0.129072 0.579867 0.198947 0.057 Uiso 1 1 calc R U . . .
H26B H 0.138059 0.661051 0.189130 0.057 Uiso 1 1 calc R U . . .
C100 C 0.38303(11) 0.4930(3) 0.10081(15) 0.0434(10) Uani 1 1 d . . . . .
H100 H 0.401625 0.526402 0.108600 0.052 Uiso 1 1 calc R U . . .
C8 C 0.36291(12) -0.0749(2) 0.49606(18) 0.0449(10) Uani 1 1 d . . . . .
H8A H 0.357465 -0.111294 0.471743 0.054 Uiso 1 1 calc R U . . .
H8B H 0.385437 -0.086238 0.523121 0.054 Uiso 1 1 calc R U . . .
C101 C 0.35551(11) 0.4666(2) -0.01698(15) 0.0389(9) Uani 1 1 d . . . . .
H101 H 0.373621 0.498991 -0.011783 0.047 Uiso 1 1 calc R U . . .
C62 C 0.58939(12) 0.2247(3) 0.6058(2) 0.0644(16) Uani 1 1 d . . . . .
C76 C 0.55401(12) 0.3313(3) 0.5737(2) 0.0653(16) Uani 1 1 d . . . . .
H76 H 0.563897 0.383314 0.579460 0.078 Uiso 1 1 calc R U . . .
C77 C 0.55555(13) 0.3024(3) 0.6150(2) 0.0681(17) Uani 1 1 d . . . . .
H77 H 0.563308 0.343228 0.638463 0.082 Uiso 1 1 calc R U . . .
N2 N 0.2245(2) -0.2160(4) 0.5479(3) 0.095(2) Uani 1 1 d . . . . .
C10 C 0.32963(14) -0.1406(3) 0.5599(2) 0.0620(14) Uani 1 1 d . . . . .
H10 H 0.338157 -0.163120 0.588598 0.074 Uiso 1 1 calc R U . . .
C81 C 0.35781(11) 0.2703(3) 0.19402(15) 0.0424(10) Uani 1 1 d . . . . .
C48 C 0.27350(12) 0.8922(3) 0.01326(18) 0.0496(11) Uani 1 1 d . . . . .
H48 H 0.250686 0.886387 -0.009658 0.060 Uiso 1 1 calc R U . . .
C28 C 0.08374(11) 0.5055(3) 0.06853(16) 0.0461(10) Uani 1 1 d . . . . .
H28 H 0.081362 0.455803 0.056547 0.055 Uiso 1 1 calc R U . . .
C66 C 0.53304(14) 0.0790(3) 0.3593(2) 0.0576(13) Uani 1 1 d . . . . .
C84 C 0.39586(12) 0.3968(3) 0.05965(16) 0.0532(12) Uani 1 1 d . . . . .
H84A H 0.412108 0.434840 0.064794 0.064 Uiso 1 1 calc R U . . .
H84B H 0.406453 0.345925 0.067759 0.064 Uiso 1 1 calc R U . . .
C33 C 0.03163(13) 0.4827(4) -0.03269(18) 0.0627(15) Uani 1 1 d . . . . .
H33 H 0.050284 0.450925 -0.019846 0.075 Uiso 1 1 calc R U . . .
C90 C 0.33803(12) 0.5222(3) 0.15384(16) 0.0434(10) Uani 1 1 d . . . . .
H90A H 0.355992 0.545225 0.183210 0.052 Uiso 1 1 calc R U . . .
H90B H 0.319548 0.558698 0.138353 0.052 Uiso 1 1 calc R U . . .
C63 C 0.58484(13) 0.2871(4) 0.5417(3) 0.082(2) Uani 1 1 d . . . . .
H63A H 0.603068 0.251313 0.551946 0.098 Uiso 1 1 calc R U . . .
H63B H 0.593615 0.339688 0.547438 0.098 Uiso 1 1 calc R U . . .
C36 C 0.00417(12) 0.5920(3) -0.03103(17) 0.0576(13) Uani 1 1 d . . . . .
H36 H 0.003602 0.636543 -0.016729 0.069 Uiso 1 1 calc R U . . .
C39 C 0.35707(13) 0.7769(3) 0.20066(17) 0.0538(12) Uani 1 1 d . . . . .
H39 H 0.373155 0.738707 0.210193 0.065 Uiso 1 1 calc R U . . .
C42 C 0.30902(14) 0.8896(3) 0.17138(18) 0.0517(12) Uani 1 1 d . . . . .
H42 H 0.292700 0.927506 0.161212 0.062 Uiso 1 1 calc R U . . .
C57 C 0.50007(13) 0.3032(3) 0.5490(2) 0.0669(16) Uani 1 1 d . . . . .
C44 C 0.33013(16) 0.9674(3) 0.13476(18) 0.0558(13) Uani 1 1 d . . . . .
H44A H 0.314961 1.006351 0.132014 0.067 Uiso 1 1 calc R U . . .
H44B H 0.351937 0.991133 0.149914 0.067 Uiso 1 1 calc R U . . .
C59 C 0.44287(13) 0.1435(3) 0.31237(18) 0.0555(13) Uani 1 1 d . . . . .
C74 C 0.52468(12) 0.3112(3) 0.4141(2) 0.0649(16) Uani 1 1 d . . . . .
H74 H 0.526762 0.352401 0.397038 0.078 Uiso 1 1 calc R U . . .
C68 C 0.50410(15) -0.1431(4) 0.3580(2) 0.0657(15) Uani 1 1 d . . . . .
C40 C 0.35653(14) 0.8430(3) 0.17801(19) 0.0595(14) Uani 1 1 d . . . . .
H40 H 0.372627 0.849782 0.173022 0.071 Uiso 1 1 calc R U . . .
C72 C 0.47742(14) 0.0957(4) 0.2940(2) 0.0643(15) Uani 1 1 d . . . . .
H72 H 0.471031 0.097959 0.262272 0.077 Uiso 1 1 calc R U . . .
C56 C 0.50460(13) 0.3770(3) 0.4939(2) 0.0712(18) Uani 1 1 d . . . . .
H56A H 0.481289 0.386821 0.480062 0.085 Uiso 1 1 calc R U . . .
H56B H 0.515854 0.427018 0.502252 0.085 Uiso 1 1 calc R U . . .
C71 C 0.45269(14) -0.1064(4) 0.2886(2) 0.0684(16) Uani 1 1 d . . . . .
H71 H 0.447408 -0.117531 0.258089 0.082 Uiso 1 1 calc R U . . .
C69 C 0.48996(16) -0.2672(4) 0.3771(3) 0.082(2) Uani 1 1 d . . . . .
H69A H 0.481100 -0.308691 0.354234 0.098 Uiso 1 1 calc R U . . .
H69B H 0.514096 -0.271531 0.396822 0.098 Uiso 1 1 calc R U . . .
C64 C 0.56350(12) 0.2218(4) 0.4684(2) 0.0682(17) Uani 1 1 d . . . . .
C15 C 0.27962(18) -0.2132(4) 0.5685(2) 0.0709(17) Uani 1 1 d . . . . .
H15 H 0.301108 -0.233664 0.587065 0.085 Uiso 1 1 calc R U . . .
C35 C -0.02359(14) 0.5696(4) -0.07498(19) 0.0688(16) Uani 1 1 d . . . . .
H35 H -0.042503 0.600883 -0.089372 0.083 Uiso 1 1 calc R U . . .
C75 C 0.53690(13) 0.3380(3) 0.4626(2) 0.0660(16) Uani 1 1 d . . . . .
H75 H 0.547930 0.388933 0.470579 0.079 Uiso 1 1 calc R U . . .
N1 N 0.33944(9) -0.08766(19) 0.50834(13) 0.0385(8) Uani 1 1 d . . . . .
N23 N 0.33784(9) 0.3510(2) -0.06085(13) 0.0393(8) Uani 1 1 d . . . . .
N38 N 0.30018(9) 0.4612(2) -0.08404(12) 0.0370(7) Uani 1 1 d . . . . .
N37 N 0.33279(9) 0.5116(2) -0.01346(12) 0.0416(8) Uani 1 1 d . . . . .
N24 N 0.36816(10) 0.3968(2) 0.01121(13) 0.0458(9) Uani 1 1 d . . . . .
C67 C 0.50554(16) -0.0382(4) 0.3125(2) 0.0744(18) Uani 1 1 d . . . . .
H67A H 0.495816 -0.043105 0.279719 0.089 Uiso 1 1 calc R U . . .
H67B H 0.528536 -0.055560 0.330064 0.089 Uiso 1 1 calc R U . . .
C18 C 0.23966(17) -0.1247(4) 0.5125(3) 0.0758(18) Uani 1 1 d . . . . .
H18 H 0.233193 -0.083486 0.491890 0.091 Uiso 1 1 calc R U . . .
C17 C 0.2171(2) -0.1575(4) 0.5190(3) 0.090(2) Uani 1 1 d . . . . .
H17 H 0.195586 -0.137121 0.502068 0.108 Uiso 1 1 calc R U . . .
C61 C 0.59633(13) 0.2094(4) 0.6796(2) 0.0742(18) Uani 1 1 d . . . . .
H61A H 0.616881 0.184729 0.688686 0.089 Uiso 1 1 calc R U . . .
H61B H 0.602254 0.253248 0.700306 0.089 Uiso 1 1 calc R U . . .
C34 C 0.00225(16) 0.4658(4) -0.0764(2) 0.0782(19) Uani 1 1 d . . . . .
H34 H 0.002007 0.421578 -0.091591 0.094 Uiso 1 1 calc R U . . .
C78 C 0.42337(13) 0.0256(4) 0.26459(18) 0.0648(15) Uani 1 1 d . . . . .
H78A H 0.421026 0.021062 0.235803 0.078 Uiso 1 1 calc R U . . .
H78B H 0.402261 0.044306 0.256789 0.078 Uiso 1 1 calc R U . . .
C65 C 0.54922(14) 0.2128(4) 0.3889(3) 0.0768(19) Uani 1 1 d . . . . .
H65A H 0.548137 0.255047 0.370073 0.092 Uiso 1 1 calc R U . . .
H65B H 0.571219 0.189519 0.405456 0.092 Uiso 1 1 calc R U . . .
C70 C 0.44760(14) -0.1789(4) 0.3090(2) 0.0719(17) Uani 1 1 d . . . . .
H70 H 0.439949 -0.223562 0.287910 0.086 Uiso 1 1 calc R U . . .
C16 C 0.2551(2) -0.2412(4) 0.5719(3) 0.088(2) Uani 1 1 d . . . . .
H16 H 0.260973 -0.281304 0.592975 0.106 Uiso 1 1 calc R U . . .
C23 C 0.17153(10) 0.5765(2) 0.20310(14) 0.0372(9) Uani 1 1 d . . . . .
C24 C 0.19262(10) 0.6212(2) 0.19931(14) 0.0384(9) Uani 1 1 d . . . . .
H24 H 0.184804 0.667238 0.182219 0.046 Uiso 1 1 calc R U . . .

loop_
_atom_site_aniso_label
_atom_site_aniso_U_11
_atom_site_aniso_U_22
_atom_site_aniso_U_33
_atom_site_aniso_U_23
_atom_site_aniso_U_13
_atom_site_aniso_U_12
U1 0.02646(7) 0.02069(6) 0.03532(7) 0.00223(5) 0.01743(6) 0.00111(5)
U2 0.02634(7) 0.02024(6) 0.03731(8) 0.00323(5) 0.01747(6) 0.00170(5)
U3 0.02537(8) 0.03514(9) 0.06714(12) 0.01936(7) 0.02188(8) 0.00757(6)
O25 0.042(2) 0.099(3) 0.083(3) -0.001(2) 0.031(2) 0.007(2)
O12 0.0323(14) 0.0327(14) 0.0420(16) 0.0083(12) 0.0184(13) 0.0087(11)
O19 0.0336(19) 0.089(3) 0.103(3) 0.001(3) 0.027(2) 0.0047(19)
O18 0.0277(15) 0.0435(18) 0.079(2) 0.0217(16) 0.0253(16) 0.0131(13)
O15 0.0381(16) 0.0398(16) 0.0549(19) 0.0159(14) 0.0288(15) 0.0079(13)
O21 0.0438(19) 0.074(3) 0.072(2) 0.0070(19) 0.0378(19) -0.0007(17)
O13 0.0319(15) 0.0366(15) 0.0555(18) -0.0021(13) 0.0262(14) 0.0007(12)
O20 0.0384(19) 0.073(3) 0.071(3) 0.002(2) 0.0247(19) 0.0027(18)
O14 0.0382(16) 0.0329(15) 0.0487(17) 0.0107(12) 0.0262(14) 0.0060(12)
O30 0.0526(19) 0.0436(17) 0.0510(19) 0.0046(14) 0.0323(16) 0.0119(15)
O31 0.055(2) 0.064(2) 0.056(2) 0.0193(17) 0.0295(18) 0.0261(18)
O32 0.0443(18) 0.0472(19) 0.054(2) 0.0148(15) 0.0230(16) 0.0114(15)
O33 0.0402(17) 0.0352(16) 0.062(2) 0.0121(14) 0.0294(16) 0.0117(13)
O26 0.058(2) 0.0350(16) 0.069(2) -0.0002(14) 0.0438(19) 0.0111(14)
O28 0.077(3) 0.055(2) 0.066(2) 0.0179(17) 0.049(2) 0.0295(19)
O16 0.0365(17) 0.071(2) 0.0448(18) 0.0172(16) 0.0157(15) -0.0125(16)
O2 0.0469(18) 0.0313(15) 0.0464(17) -0.0048(12) 0.0252(15) 0.0022(13)
O10 0.0397(16) 0.0312(14) 0.0429(17) 0.0079(12) 0.0206(14) -0.0009(12)
O4 0.0484(18) 0.0370(16) 0.0408(17) -0.0034(13) 0.0190(15) -0.0078(13)
O3 0.0565(19) 0.0352(16) 0.0532(19) -0.0116(13) 0.0355(17) -0.0067(14)
O1 0.0507(18) 0.0304(14) 0.0428(16) 0.0014(12) 0.0289(15) 0.0044(13)
O5 0.0443(19) 0.064(2) 0.063(2) 0.0183(17) 0.0296(18) 0.0191(16)
O11 0.073(3) 0.0436(19) 0.054(2) 0.0054(16) 0.0117(19) -0.0253(18)
O6 0.047(2) 0.044(2) 0.083(3) 0.0089(18) 0.017(2) -0.0053(16)
N3 0.0237(16) 0.0379(18) 0.043(2) -0.0064(15) 0.0131(15) 0.0039(14)
O24 0.048(2) 0.088(3) 0.072(3) 0.009(2) 0.036(2) 0.017(2)
N25 0.053(2) 0.053(2) 0.045(2) 0.0139(17) 0.0341(19) 0.0169(18)
N36 0.050(2) 0.045(2) 0.039(2) 0.0110(16) 0.0266(18) 0.0122(17)
N35 0.044(2) 0.052(2) 0.047(2) 0.0158(17) 0.0306(18) 0.0150(17)
N26 0.049(2) 0.048(2) 0.046(2) 0.0118(17) 0.0332(19) 0.0124(17)
N27 0.043(2) 0.042(2) 0.048(2) 0.0064(16) 0.0323(18) 0.0089(16)
N34 0.042(2) 0.0385(19) 0.0411(19) 0.0088(15) 0.0269(17) 0.0084(15)
N33 0.0351(18) 0.0304(16) 0.0373(18) 0.0006(13) 0.0206(15) 0.0046(14)
N28 0.044(2) 0.0294(17) 0.051(2) 0.0029(14) 0.0326(18) 0.0069(14)
N29 0.0403(19) 0.0288(17) 0.047(2) 0.0033(14) 0.0283(17) 0.0069(14)
N32 0.0361(18) 0.0289(16) 0.0437(19) 0.0023(14) 0.0237(16) 0.0056(14)
N31 0.0352(18) 0.0317(17) 0.0446(19) 0.0050(14) 0.0249(16) 0.0043(14)
N30 0.0393(19) 0.0295(17) 0.045(2) 0.0014(14) 0.0251(17) 0.0052(14)
N22 0.034(2) 0.046(2) 0.091(4) -0.001(2) 0.020(2) -0.0019(18)
N10 0.037(2) 0.057(3) 0.088(4) -0.007(2) 0.030(2) 0.001(2)
N9 0.030(2) 0.051(3) 0.094(4) 0.002(2) 0.025(2) 0.0035(18)
N21 0.030(2) 0.058(3) 0.089(3) 0.000(2) 0.023(2) 0.0014(19)
N20 0.035(2) 0.064(3) 0.102(4) 0.014(3) 0.036(3) 0.017(2)
N8 0.030(2) 0.049(2) 0.091(3) -0.001(2) 0.026(2) 0.0068(17)
N7 0.0288(19) 0.050(2) 0.083(3) 0.015(2) 0.027(2) 0.0062(17)
N19 0.034(2) 0.059(3) 0.110(4) 0.004(3) 0.039(3) 0.004(2)
N18 0.043(2) 0.073(3) 0.085(3) 0.017(3) 0.040(2) 0.008(2)
N14 0.039(2) 0.067(3) 0.073(3) 0.017(2) 0.035(2) 0.004(2)
N13 0.044(2) 0.078(3) 0.052(2) 0.009(2) 0.029(2) 0.002(2)
N17 0.052(3) 0.082(3) 0.064(3) 0.005(2) 0.038(2) 0.011(2)
N16 0.047(2) 0.078(3) 0.062(3) -0.009(2) 0.031(2) 0.003(2)
N12 0.046(2) 0.076(3) 0.050(2) -0.010(2) 0.022(2) 0.002(2)
N11 0.036(2) 0.066(3) 0.068(3) -0.012(2) 0.018(2) -0.004(2)
N15 0.044(2) 0.067(3) 0.080(3) -0.005(3) 0.030(2) 0.006(2)
O29 0.066(2) 0.0449(19) 0.068(2) 0.0226(16) 0.044(2) 0.0262(17)
O8 0.0316(15) 0.0315(15) 0.061(2) 0.0148(13) 0.0235(15) 0.0070(12)
O7 0.0282(14) 0.0293(14) 0.0614(19) 0.0163(13) 0.0243(14) 0.0071(11)
O9 0.0392(17) 0.0479(19) 0.097(3) 0.0367(19) 0.0416(19) 0.0163(15)
O17 0.0848(19) 0.097(2) 0.109(2) 0.0468(15) 0.0641(15) 0.0551(15)
O27 0.071(2) 0.0449(19) 0.087(3) 0.0059(17) 0.060(2) 0.0170(17)
C96 0.036(2) 0.0307(19) 0.039(2) -0.0001(16) 0.0245(18) 0.0032(16)
C97 0.036(2) 0.035(2) 0.032(2) -0.0005(15) 0.0201(17) 0.0024(16)
C19 0.033(2) 0.0305(19) 0.0167(16) 0.0024(13) 0.0034(15) 0.0051(15)
C1 0.040(2) 0.034(2) 0.046(2) 0.0094(18) 0.022(2) 0.0006(18)
N6 0.057(3) 0.065(3) 0.056(3) -0.015(2) 0.035(2) -0.010(2)
N5 0.066(3) 0.0379(19) 0.049(2) 0.0135(16) 0.044(2) 0.0126(18)
O23 0.044(2) 0.063(2) 0.142(4) 0.026(3) 0.055(3) 0.0185(19)
O22 0.044(2) 0.058(2) 0.108(3) 0.001(2) 0.032(2) 0.0092(18)
C20 0.0252(18) 0.0267(18) 0.0282(18) 0.0004(14) 0.0117(15) 0.0015(14)
C37 0.0308(19) 0.032(2) 0.0302(19) 0.0016(15) 0.0133(17) 0.0006(16)
C38 0.039(2) 0.038(2) 0.030(2) 0.0056(16) 0.0196(18) 0.0035(17)
C5 0.042(2) 0.032(2) 0.050(2) 0.0083(17) 0.034(2) 0.0056(17)
C95 0.041(2) 0.035(2) 0.040(2) 0.0046(16) 0.0281(19) 0.0045(17)
C32 0.031(2) 0.056(3) 0.034(2) 0.0014(19) 0.0139(18) 0.0007(19)
C2 0.031(2) 0.032(2) 0.044(2) 0.0078(16) 0.0216(18) 0.0040(16)
N4 0.047(3) 0.115(5) 0.038(2) -0.008(3) 0.014(2) -0.003(3)
C102 0.042(2) 0.034(2) 0.040(2) 0.0062(16) 0.0290(19) -0.0012(17)
C25 0.031(2) 0.0299(19) 0.037(2) 0.0028(15) 0.0177(17) -0.0006(15)
C79 0.050(2) 0.031(2) 0.042(2) 0.0066(17) 0.029(2) 0.0081(18)
C29 0.029(2) 0.044(2) 0.042(2) 0.0029(18) 0.0178(19) 0.0046(17)
C50 0.049(3) 0.039(2) 0.049(3) 0.0059(19) 0.031(2) 0.0045(19)
C94 0.037(2) 0.043(2) 0.058(3) 0.001(2) 0.033(2) 0.0042(18)
C21 0.031(2) 0.035(2) 0.044(2) 0.0061(17) 0.0192(19) 0.0051(16)
C98 0.040(2) 0.039(2) 0.036(2) 0.0027(17) 0.0240(19) 0.0046(17)
C6 0.047(2) 0.038(2) 0.042(2) -0.0008(17) 0.027(2) -0.0063(19)
C82 0.037(2) 0.054(3) 0.045(2) 0.014(2) 0.025(2) 0.0121(19)
C11 0.062(3) 0.036(2) 0.058(3) -0.0042(19) 0.045(3) -0.006(2)
C99 0.036(2) 0.043(2) 0.037(2) 0.0036(17) 0.0191(19) 0.0032(18)
C87 0.044(2) 0.0290(19) 0.042(2) 0.0089(16) 0.028(2) 0.0044(17)
C22 0.030(2) 0.045(2) 0.048(2) 0.0023(19) 0.0213(19) -0.0024(18)
C88 0.064(3) 0.032(2) 0.042(2) 0.0048(17) 0.030(2) 0.002(2)
C46 0.049(3) 0.055(3) 0.050(3) 0.003(2) 0.035(2) 0.004(2)
C30 0.037(2) 0.035(2) 0.052(3) 0.0024(19) 0.014(2) 0.0059(18)
C3 0.037(2) 0.043(2) 0.040(2) 0.0077(18) 0.0158(19) -0.0046(18)
C93 0.041(2) 0.034(2) 0.044(2) 0.0016(17) 0.031(2) 0.0059(17)
C86 0.047(2) 0.030(2) 0.040(2) 0.0073(16) 0.024(2) 0.0068(17)
C52 0.084(4) 0.038(3) 0.072(4) -0.001(2) 0.055(3) 0.002(3)
C91 0.042(2) 0.035(2) 0.040(2) -0.0034(17) 0.024(2) 0.0023(18)
C43 0.055(3) 0.037(2) 0.059(3) 0.013(2) 0.042(2) 0.012(2)
C12 0.043(2) 0.048(3) 0.046(3) -0.0002(19) 0.029(2) -0.0015(19)
C47 0.051(3) 0.036(2) 0.045(2) 0.0126(18) 0.032(2) 0.0108(19)
C83 0.042(2) 0.052(3) 0.046(3) 0.011(2) 0.029(2) 0.011(2)
C7 0.041(2) 0.038(2) 0.037(2) 0.0055(17) 0.0191(19) -0.0035(18)
C13 0.046(3) 0.044(2) 0.043(2) 0.0071(19) 0.028(2) 0.0017(19)
C85 0.041(2) 0.044(2) 0.053(3) 0.011(2) 0.035(2) 0.0094(19)
C80 0.041(2) 0.032(2) 0.046(2) 0.0101(17) 0.026(2) 0.0119(17)
C4 0.038(2) 0.044(2) 0.043(2) 0.0119(19) 0.023(2) 0.0073(19)
C51 0.070(3) 0.043(3) 0.057(3) 0.013(2) 0.040(3) 0.014(2)
C92 0.043(2) 0.0290(19) 0.052(3) -0.0036(17) 0.033(2) 0.0055(17)
C55 0.033(2) 0.032(2) 0.088(4) 0.022(2) 0.031(3) 0.0100(18)
C45 0.052(3) 0.059(3) 0.049(3) 0.005(2) 0.037(2) 0.000(2)
C49 0.070(3) 0.047(3) 0.068(3) 0.021(2) 0.056(3) 0.022(2)
C54 0.048(3) 0.060(3) 0.050(3) 0.001(2) 0.023(2) 0.013(2)
C89 0.045(2) 0.036(2) 0.043(2) 0.0040(18) 0.023(2) 0.0058(19)
C31 0.037(2) 0.031(2) 0.058(3) -0.0058(19) 0.019(2) -0.0006(18)
C27 0.035(2) 0.036(2) 0.048(3) -0.0037(19) 0.011(2) 0.0082(18)
C9 0.056(3) 0.070(3) 0.058(3) 0.029(3) 0.035(3) 0.015(3)
C41 0.068(3) 0.036(2) 0.043(2) 0.0049(18) 0.041(2) 0.003(2)
C60 0.043(3) 0.058(3) 0.089(4) 0.027(3) 0.036(3) 0.013(2)
C14 0.074(3) 0.041(2) 0.064(3) -0.013(2) 0.054(3) -0.016(2)
C58 0.036(3) 0.066(3) 0.045(3) -0.012(2) 0.009(2) -0.008(2)
C73 0.051(3) 0.080(4) 0.079(4) 0.034(3) 0.046(3) 0.014(3)
C53 0.050(3) 0.079(4) 0.048(3) -0.001(3) 0.017(3) 0.006(3)
C26 0.026(2) 0.057(3) 0.040(2) -0.012(2) 0.0097(18) 0.0083(19)
C100 0.039(2) 0.050(3) 0.041(2) 0.0050(19) 0.024(2) -0.0005(19)
C8 0.048(3) 0.036(2) 0.063(3) 0.011(2) 0.040(2) 0.0093(19)
C101 0.040(2) 0.039(2) 0.040(2) 0.0068(17) 0.026(2) -0.0014(18)
C62 0.032(2) 0.044(3) 0.089(4) -0.007(3) 0.021(3) -0.010(2)
C76 0.036(3) 0.038(3) 0.089(4) -0.003(3) 0.020(3) -0.002(2)
C77 0.042(3) 0.046(3) 0.087(4) -0.017(3) 0.023(3) -0.004(2)
N2 0.146(6) 0.080(4) 0.136(6) -0.039(4) 0.126(6) -0.043(4)
C10 0.065(3) 0.073(4) 0.059(3) 0.027(3) 0.043(3) 0.011(3)
C81 0.042(2) 0.044(2) 0.042(2) 0.0076(18) 0.025(2) 0.0111(19)
C48 0.045(3) 0.053(3) 0.053(3) 0.013(2) 0.031(2) 0.013(2)
C28 0.039(2) 0.039(2) 0.049(3) -0.0072(19) 0.020(2) 0.0026(19)
C66 0.054(3) 0.069(4) 0.066(3) 0.012(3) 0.045(3) 0.010(3)
C84 0.042(3) 0.078(4) 0.043(3) 0.013(2) 0.027(2) 0.020(2)
C33 0.044(3) 0.082(4) 0.049(3) -0.016(3) 0.021(2) 0.006(3)
C90 0.049(3) 0.035(2) 0.051(3) 0.0047(18) 0.033(2) 0.0076(19)
C63 0.027(2) 0.073(4) 0.119(6) 0.012(4) 0.029(3) 0.005(3)
C36 0.044(3) 0.054(3) 0.046(3) 0.005(2) 0.012(2) 0.004(2)
C39 0.055(3) 0.060(3) 0.056(3) 0.026(2) 0.038(3) 0.020(2)
C42 0.076(3) 0.033(2) 0.066(3) 0.015(2) 0.053(3) 0.018(2)
C57 0.042(3) 0.044(3) 0.090(4) -0.008(3) 0.026(3) 0.005(2)
C44 0.096(4) 0.036(2) 0.063(3) 0.007(2) 0.062(3) 0.004(2)
C59 0.043(3) 0.072(4) 0.050(3) 0.019(2) 0.027(2) 0.005(2)
C74 0.035(2) 0.048(3) 0.106(5) 0.018(3) 0.039(3) 0.003(2)
C68 0.055(3) 0.075(4) 0.067(4) -0.014(3) 0.037(3) 0.007(3)
C40 0.066(3) 0.068(3) 0.061(3) 0.024(3) 0.047(3) 0.013(3)
C72 0.051(3) 0.096(4) 0.055(3) 0.022(3) 0.036(3) 0.011(3)
C56 0.040(3) 0.045(3) 0.105(5) 0.005(3) 0.030(3) 0.014(2)
C71 0.056(3) 0.087(4) 0.048(3) -0.023(3) 0.024(3) 0.001(3)
C69 0.059(4) 0.072(4) 0.103(5) -0.010(4) 0.042(4) 0.014(3)
C64 0.031(2) 0.062(3) 0.104(5) 0.011(3) 0.037(3) -0.003(2)
C15 0.096(5) 0.075(4) 0.062(3) -0.009(3) 0.058(4) -0.028(3)
C35 0.041(3) 0.089(4) 0.048(3) 0.010(3) 0.011(2) 0.006(3)
C75 0.037(3) 0.044(3) 0.109(5) 0.008(3) 0.040(3) -0.001(2)
N1 0.044(2) 0.0295(17) 0.049(2) 0.0083(14) 0.0318(18) 0.0055(14)
N23 0.0395(19) 0.0304(17) 0.046(2) 0.0070(14) 0.0241(17) 0.0033(14)
N38 0.0408(19) 0.0342(17) 0.0371(18) 0.0038(14) 0.0239(16) 0.0031(14)
N37 0.047(2) 0.0382(19) 0.0360(19) 0.0030(15) 0.0231(17) 0.0030(16)
N24 0.046(2) 0.052(2) 0.038(2) 0.0124(17) 0.0248(18) 0.0156(18)
C67 0.061(4) 0.107(5) 0.067(4) -0.007(3) 0.045(3) 0.009(3)
C18 0.090(5) 0.058(3) 0.122(6) -0.005(3) 0.086(5) -0.004(3)
C17 0.106(5) 0.071(4) 0.155(7) -0.023(5) 0.111(6) -0.009(4)
C61 0.034(3) 0.063(4) 0.083(4) -0.013(3) 0.012(3) -0.009(2)
C34 0.067(4) 0.109(5) 0.049(3) -0.031(3) 0.029(3) -0.006(4)
C78 0.044(3) 0.090(4) 0.043(3) 0.004(3) 0.017(2) 0.009(3)
C65 0.042(3) 0.073(4) 0.125(6) 0.007(4) 0.055(4) 0.001(3)
C70 0.048(3) 0.071(4) 0.071(4) -0.030(3) 0.022(3) -0.008(3)
C16 0.144(7) 0.082(5) 0.088(5) -0.025(4) 0.097(6) -0.047(5)
C23 0.0234(18) 0.040(2) 0.033(2) -0.0074(16) 0.0086(16) 0.0044(16)
C24 0.035(2) 0.0286(19) 0.038(2) 0.0050(16) 0.0146(18) 0.0116(16)

loop_
_atom_type_symbol
_atom_type_description
_atom_type_scat_dispersion_real
_atom_type_scat_dispersion_imag
_atom_type_scat_source
C C 0.0033 0.0016 'International Tables Vol C Tables 4.2.6.8 and 6.1.1.4'
H H 0.0000 0.0000 'International Tables Vol C Tables 4.2.6.8 and 6.1.1.4'
N N 0.0061 0.0033 'International Tables Vol C Tables 4.2.6.8 and 6.1.1.4'
O O 0.0106 0.0060 'International Tables Vol C Tables 4.2.6.8 and 6.1.1.4'
U U -9.6767 9.6646 'International Tables Vol C Tables 4.2.6.8 and 6.1.1.4'

loop_
_geom_angle_atom_site_label_1
_geom_angle_atom_site_label_2
_geom_angle_atom_site_label_3
_geom_angle
_geom_angle_site_symmetry_1
_geom_angle_site_symmetry_3
_geom_angle_publ_flag
O12 U1 U3 113.17(7) . . ?
O12 U1 O16 67.17(10) . . ?
O16 U1 U3 167.14(9) . . ?
O2 U1 U3 102.54(10) . . ?
O2 U1 O12 90.38(12) . . ?
O2 U1 O16 90.29(14) . . ?
O2 U1 O10 87.36(12) . . ?
O2 U1 O1 175.85(14) . . ?
O2 U1 O8 96.16(13) . . ?
O2 U1 O7 92.06(13) . . ?
O10 U1 U3 108.19(7) . . ?
O10 U1 O12 138.05(10) . . ?
O10 U1 O16 70.95(10) . . ?
O1 U1 U3 81.60(10) . . ?
O1 U1 O12 87.73(12) . . ?
O1 U1 O16 85.58(13) . . ?
O1 U1 O10 91.58(12) . . ?
O1 U1 O8 87.32(13) . . ?
O1 U1 O7 91.24(13) . . ?
O8 U1 U3 36.27(7) . . ?
O8 U1 O12 149.43(10) . . ?
O8 U1 O16 142.26(11) . . ?
O8 U1 O10 72.25(10) . . ?
O7 U1 U3 35.20(7) . . ?
O7 U1 O12 79.92(10) . . ?
O7 U1 O16 147.02(10) . . ?
O7 U1 O10 142.02(10) . . ?
O7 U1 O8 70.06(10) . . ?
O15 U2 U3 109.48(7) . . ?
O15 U2 O14 51.94(9) . . ?
O15 U2 C37 25.89(10) . . ?
O13 U2 U3 120.59(7) . . ?
O13 U2 O15 129.63(10) . . ?
O13 U2 O14 78.34(10) . . ?
O13 U2 C37 104.21(11) . . ?
O14 U2 U3 160.99(7) . . ?
O14 U2 C37 26.07(10) . . ?
O4 U2 U3 91.00(10) . . ?
O4 U2 O15 94.64(13) . . ?
O4 U2 O13 89.87(13) . . ?
O4 U2 O14 87.14(12) . . ?
O4 U2 O7 94.12(13) . . ?
O4 U2 O9 88.51(16) . . ?
O4 U2 C37 90.34(13) . . ?
O3 U2 U3 93.71(11) . . ?
O3 U2 O15 83.70(13) . . ?
O3 U2 O13 87.81(13) . . ?
O3 U2 O14 88.37(13) . . ?
O3 U2 O4 175.29(15) . . ?
O3 U2 O7 89.79(13) . . ?
O3 U2 O9 95.17(15) . . ?
O3 U2 C37 86.25(13) . . ?
O7 U2 U3 35.14(7) . . ?
O7 U2 O15 143.64(10) . . ?
O7 U2 O13 85.57(10) . . ?
O7 U2 O14 163.87(10) . . ?
O7 U2 O9 72.54(10) . . ?
O7 U2 C37 169.27(11) . . ?
O9 U2 U3 37.41(8) . . ?
O9 U2 O15 72.50(10) . . ?
O9 U2 O13 157.87(11) . . ?
O9 U2 O14 123.59(10) . . ?
O9 U2 C37 97.87(11) . . ?
C37 U2 U3 135.18(8) . . ?
U2 U3 U1 69.129(13) . . ?
O18 U3 U1 109.07(7) . . ?
O18 U3 U2 175.79(9) . . ?
O18 U3 O17 73.35(12) . . ?
O5 U3 U1 84.36(11) . . ?
O5 U3 U2 91.21(10) . . ?
O5 U3 O18 84.79(14) . . ?
O5 U3 O8 92.27(15) . . ?
O5 U3 O7 91.09(13) . . ?
O5 U3 O9 89.66(15) . . ?
O5 U3 O17 90.50(17) . . ?
O6 U3 U1 99.61(14) . . ?
O6 U3 U2 92.83(12) . . ?
O6 U3 O18 91.22(15) . . ?
O6 U3 O5 175.14(17) . . ?
O6 U3 O8 89.26(16) . . ?
O6 U3 O7 93.77(15) . . ?
O6 U3 O9 91.94(16) . . ?
O6 U3 O17 85.68(18) . . ?
O8 U3 U1 37.26(7) . . ?
O8 U3 U2 105.28(7) . . ?
O8 U3 O18 73.64(10) . . ?
O8 U3 O9 142.34(10) . . ?
O8 U3 O17 146.46(11) . . ?
O7 U3 U1 35.17(7) . . ?
O7 U3 U2 34.31(7) . . ?
O7 U3 O18 144.19(10) . . ?
O7 U3 O8 71.00(10) . . ?
O7 U3 O9 71.37(10) . . ?
O7 U3 O17 142.37(11) . . ?
O9 U3 U1 105.81(8) . . ?
O9 U3 U2 37.07(8) . . ?
O9 U3 O18 143.90(11) . . ?
O9 U3 O17 71.05(12) . . ?
O17 U3 U1 174.03(11) . . ?
O17 U3 U2 108.07(9) . . ?
C19 O12 U1 138.7(3) . . ?
C55 O18 U3 125.7(3) . . ?
C37 O15 U2 94.9(2) . . ?
C19 O13 U2 129.7(3) . . ?
C37 O14 U2 92.4(2) . . ?
U1 O16 H16A 109.9 . . ?
U1 O16 H16B 109.4 . . ?
H16A O16 H16B 104.1 . . ?
C1 O10 U1 130.8(3) . . ?
C31 N3 C26 119.4(4) . . ?
C27 N3 C31 120.2(4) . . ?
C27 N3 C26 120.3(4) . . ?
C83 N25 C100 112.6(4) . . ?
C83 N25 C84 121.8(4) . . ?
C84 N25 C100 122.9(4) . . ?
C88 N36 C100 123.5(4) . . ?
C89 N36 C88 122.4(4) . . ?
C89 N36 C100 112.5(4) . . ?
C89 N35 C99 113.3(4) . . ?
C89 N35 C90 121.8(4) . . ?
C90 N35 C99 124.0(4) . . ?
C99 N26 C82 123.3(4) . . ?
C83 N26 C82 121.9(4) . . ?
C83 N26 C99 112.6(4) . . ?
C82 N27 C98 122.5(4) . . ?
C81 N27 C98 112.6(3) . . ?
C81 N27 C82 124.0(4) . . ?
C91 N34 C98 112.1(3) . . ?
C91 N34 C90 121.0(4) . . ?
C90 N34 C98 121.4(4) . . ?
C91 N33 C97 112.0(3) . . ?
C91 N33 C92 120.7(3) . . ?
C92 N33 C97 120.8(3) . . ?
C97 N28 C80 120.6(3) . . ?
C81 N28 C97 112.6(3) . . ?
C81 N28 C80 122.7(3) . . ?
C79 N29 C96 111.5(3) . . ?
C79 N29 C80 120.2(3) . . ?
C80 N29 C96 123.6(3) . . ?
C96 N32 C92 122.8(3) . . ?
C93 N32 C96 112.9(3) . . ?
C93 N32 C92 123.0(3) . . ?
C94 N31 C95 123.6(3) . . ?
C93 N31 C95 111.7(3) . . ?
C93 N31 C94 122.0(3) . . ?
C79 N30 C95 112.9(3) . . ?
C79 N30 C86 122.2(3) . 7 ?
C86 N30 C95 123.9(4) 7 . ?
C62 N22 C77 111.9(5) . . ?
C62 N22 C61 122.8(5) . . ?
C77 N22 C61 122.6(6) . . ?
C57 N10 C77 110.9(5) . . ?
C57 N10 C69 121.9(5) . 5_656 ?
C69 N10 C77 121.6(5) 5_656 . ?
C57 N9 C76 111.7(5) . . ?
C57 N9 C56 122.8(4) . . ?
C56 N9 C76 123.3(5) . . ?
C62 N21 C76 111.0(6) . . ?
C62 N21 C63 119.8(5) . . ?
C63 N21 C76 123.1(5) . . ?
C63 N20 C75 123.3(5) . . ?
C64 N20 C63 120.4(5) . . ?
C64 N20 C75 112.3(6) . . ?
C55 N8 C56 123.8(4) . . ?
C55 N8 C75 111.5(5) . . ?
C56 N8 C75 124.0(5) . . ?
C55 N7 C60 122.6(4) . . ?
C55 N7 C74 110.9(5) . . ?
C60 N7 C74 122.6(5) . . ?
C74 N19 C65 124.4(6) . . ?
C64 N19 C74 110.8(6) . . ?
C64 N19 C65 124.2(5) . . ?
C66 N18 C73 112.3(5) . . ?
C66 N18 C65 122.4(5) . . ?
C65 N18 C73 123.8(5) . . ?
C60 N14 C73 123.6(5) . . ?
C59 N14 C60 120.9(4) . . ?
C59 N14 C73 112.1(5) . . ?
C59 N13 C72 112.3(5) . . ?
C59 N13 C78 121.7(5) . . ?
C78 N13 C72 123.5(5) . . ?
C66 N17 C72 113.6(5) . . ?
C66 N17 C67 121.5(5) . . ?
C67 N17 C72 124.7(5) . . ?
C68 N16 C71 113.1(5) . . ?
C68 N16 C67 121.9(5) . . ?
C67 N16 C71 121.8(5) . . ?
C58 N12 C71 113.3(5) . . ?
C58 N12 C78 121.7(5) . . ?
C71 N12 C78 124.7(5) . . ?
C58 N11 C61 122.1(5) . 5_656 ?
C58 N11 C70 112.8(5) . . ?
C70 N11 C61 122.0(5) . 5_656 ?
C68 N15 C69 121.9(5) . . ?
C68 N15 C70 111.2(5) . . ?
C69 N15 C70 122.6(5) . . ?
U3 O8 U1 106.47(11) . . ?
U1 O7 U3 109.63(11) . . ?
U2 O7 U1 138.44(13) . . ?
U2 O7 U3 110.55(12) . . ?
U2 O9 U3 105.52(12) . . ?
U3 O17 H17A 109.4 . . ?
U3 O17 H17B 108.9 . . ?
H17A O17 H17B 104.6 . . ?
N29 C96 H96 111.6 . . ?
N29 C96 C95 103.8(3) . . ?
N32 C96 N29 114.7(3) . . ?
N32 C96 H96 111.6 . . ?
N32 C96 C95 102.9(3) . . ?
C95 C96 H96 111.6 . . ?
N33 C97 H97 111.9 . . ?
N33 C97 C98 104.1(3) . . ?
N28 C97 N33 113.2(3) . . ?
N28 C97 H97 111.9 . . ?
N28 C97 C98 103.3(3) . . ?
C98 C97 H97 111.9 . . ?
O12 C19 O13 123.4(4) . . ?
O12 C19 C20 120.4(4) . . ?
O13 C19 C20 116.2(3) . . ?
O10 C1 C2 116.2(4) . . ?
O11 C1 O10 124.2(4) . . ?
O11 C1 C2 119.6(4) . . ?
C52 N6 C53 117.8(5) . . ?
C45 N5 C44 118.4(4) . . ?
C49 N5 C45 120.7(4) . . ?
C49 N5 C44 120.5(4) . . ?
C25 C20 C19 120.7(3) . . ?
C21 C20 C19 119.7(3) . . ?
C21 C20 C25 119.3(3) . . ?
O15 C37 U2 59.2(2) . . ?
O15 C37 O14 120.7(4) . . ?
O15 C37 C38 118.6(4) . . ?
O14 C37 U2 61.6(2) . . ?
O14 C37 C38 120.6(4) . . ?
C38 C37 U2 175.4(3) . . ?
C43 C38 C37 121.0(4) . . ?
C43 C38 C39 119.8(4) . . ?
C39 C38 C37 119.2(4) . . ?
C6 C5 C8 121.1(4) . . ?
C4 C5 C6 119.0(4) . . ?
C4 C5 C8 119.8(4) . . ?
N31 C95 C96 103.6(3) . . ?
N31 C95 H95 111.5 . . ?
N30 C95 N31 114.6(3) . . ?
N30 C95 C96 103.4(3) . . ?
N30 C95 H95 111.5 . . ?
C96 C95 H95 111.5 . . ?
C33 C32 C29 123.0(4) . . ?
C33 C32 C36 117.0(4) . . ?
C36 C32 C29 119.9(4) . . ?
C3 C2 C1 120.9(4) . . ?
C7 C2 C1 120.3(4) . . ?
C7 C2 C3 118.7(4) . . ?
C35 N4 C34 115.7(5) . . ?
C101 C102 H102 111.6 . . ?
N23 C102 H102 111.6 . . ?
N23 C102 C101 103.9(3) . . ?
N23 C102 N38 114.7(3) . . ?
N38 C102 H102 111.6 . . ?
N38 C102 C101 102.9(3) . . ?
C20 C25 H25 120.0 . . ?
C24 C25 C20 120.0(4) . . ?
C24 C25 H25 120.0 . . ?
O26 C79 N29 125.3(4) . . ?
O26 C79 N30 126.3(4) . . ?
N30 C79 N29 108.3(4) . . ?
C30 C29 C32 122.4(4) . . ?
C30 C29 C28 117.9(4) . . ?
C28 C29 C32 119.6(4) . . ?
C51 C50 C47 120.0(4) . . ?
C54 C50 C47 121.2(4) . . ?
C54 C50 C51 118.7(5) . . ?
N31 C94 H94A 108.7 . . ?
N31 C94 H94B 108.7 . . ?
N31 C94 N23 114.4(3) . 7 ?
H94A C94 H94B 107.6 . . ?
N23 C94 H94A 108.7 7 . ?
N23 C94 H94B 108.7 7 . ?
C20 C21 H21 119.9 . . ?
C22 C21 C20 120.2(4) . . ?
C22 C21 H21 119.9 . . ?
N27 C98 C97 103.2(3) . . ?
N27 C98 H98 111.8 . . ?
N34 C98 N27 114.3(3) . . ?
N34 C98 C97 103.2(3) . . ?
N34 C98 H98 111.8 . . ?
C97 C98 H98 111.8 . . ?
C5 C6 H6 119.7 . . ?
C7 C6 C5 120.6(4) . . ?
C7 C6 H6 119.7 . . ?
N26 C82 H82A 108.8 . . ?
N26 C82 H82B 108.8 . . ?
N27 C82 N26 113.9(4) . . ?
N27 C82 H82A 108.8 . . ?
N27 C82 H82B 108.8 . . ?
H82A C82 H82B 107.7 . . ?
C12 C11 C14 120.4(5) . . ?
C10 C11 C12 116.9(4) . . ?
C10 C11 C14 122.7(5) . . ?
N35 C99 H99 111.6 . . ?
N35 C99 C100 102.8(3) . . ?
N26 C99 N35 115.1(4) . . ?
N26 C99 H99 111.6 . . ?
N26 C99 C100 103.4(4) . . ?
C100 C99 H99 111.6 . . ?
O30 C87 N38 125.8(4) . . ?
O30 C87 N37 126.5(4) . . ?
N38 C87 N37 107.7(4) . . ?
C21 C22 H22 119.9 . . ?
C21 C22 C23 120.2(4) . . ?
C23 C22 H22 119.9 . . ?
N36 C88 H88A 108.7 . . ?
N36 C88 H88B 108.7 . . ?
H88A C88 H88B 107.6 . . ?
N37 C88 N36 114.3(4) . . ?
N37 C88 H88A 108.7 . . ?
N37 C88 H88B 108.7 . . ?
C47 C46 H46 119.7 . . ?
C45 C46 H46 119.7 . . ?
C45 C46 C47 120.6(4) . . ?
C29 C30 H30 120.0 . . ?
C31 C30 C29 120.0(4) . . ?
C31 C30 H30 120.0 . . ?
C2 C3 H3 119.6 . . ?
C4 C3 C2 120.8(4) . . ?
C4 C3 H3 119.6 . . ?
O33 C93 N32 125.4(4) . . ?
O33 C93 N31 126.0(4) . . ?
N32 C93 N31 108.6(3) . . ?
N30 C86 H86A 108.6 7 . ?
N30 C86 H86B 108.6 7 . ?
H86A C86 H86B 107.6 . . ?
N38 C86 N30 114.7(3) . 7 ?
N38 C86 H86A 108.6 . . ?
N38 C86 H86B 108.6 . . ?
N6 C52 H52 118.7 . . ?
N6 C52 C51 122.7(5) . . ?
C51 C52 H52 118.7 . . ?
O32 C91 N34 126.0(4) . . ?
O32 C91 N33 125.8(4) . . ?
N33 C91 N34 108.2(4) . . ?
C38 C43 H43 120.2 . . ?
C38 C43 C42 119.7(4) . . ?
C42 C43 H43 120.2 . . ?
C11 C12 H12 120.1 . . ?
C13 C12 C11 119.9(4) . . ?
C13 C12 H12 120.1 . . ?
C46 C47 C50 119.8(4) . . ?
C46 C47 C48 117.6(4) . . ?
C48 C47 C50 122.6(4) . . ?
O28 C83 N25 125.5(4) . . ?
O28 C83 N26 126.4(4) . . ?
N26 C83 N25 108.1(4) . . ?
C2 C7 H7 119.7 . . ?
C6 C7 C2 120.6(4) . . ?
C6 C7 H7 119.7 . . ?
C12 C13 H13 119.0 . . ?
N1 C13 C12 122.1(4) . . ?
N1 C13 H13 119.0 . . ?
O29 C85 N23 126.8(5) . . ?
O29 C85 N24 125.6(4) . . ?
N23 C85 N24 107.5(4) . . ?
N28 C80 H80A 108.8 . . ?
N28 C80 H80B 108.8 . . ?
N29 C80 N28 113.7(3) . . ?
N29 C80 H80A 108.8 . . ?
N29 C80 H80B 108.8 . . ?
H80A C80 H80B 107.7 . . ?
C5 C4 H4 119.9 . . ?
C3 C4 C5 120.3(4) . . ?
C3 C4 H4 119.9 . . ?
C50 C51 C52 118.9(5) . . ?
C50 C51 H51 120.5 . . ?
C52 C51 H51 120.5 . . ?
N33 C92 H92A 108.9 . . ?
N33 C92 H92B 108.9 . . ?
N32 C92 N33 113.2(3) . . ?
N32 C92 H92A 108.9 . . ?
N32 C92 H92B 108.9 . . ?
H92A C92 H92B 107.7 . . ?
O18 C55 N8 123.9(6) . . ?
O18 C55 N7 126.2(5) . . ?
N7 C55 N8 109.9(4) . . ?
N5 C45 C46 120.4(5) . . ?
N5 C45 H45 119.8 . . ?
C46 C45 H45 119.8 . . ?
N5 C49 H49 119.4 . . ?
N5 C49 C48 121.2(4) . . ?
C48 C49 H49 119.4 . . ?
C50 C54 H54 120.6 . . ?
C53 C54 C50 118.7(5) . . ?
C53 C54 H54 120.6 . . ?
O31 C89 N36 125.8(4) . . ?
O31 C89 N35 126.3(5) . . ?
N35 C89 N36 107.9(4) . . ?
N3 C31 C30 121.0(4) . . ?
N3 C31 H31 119.5 . . ?
C30 C31 H31 119.5 . . ?
N3 C27 H27 119.7 . . ?
N3 C27 C28 120.6(4) . . ?
C28 C27 H27 119.7 . . ?
C10 C9 H9 119.3 . . ?
N1 C9 H9 119.3 . . ?
N1 C9 C10 121.4(5) . . ?
C42 C41 C44 120.1(4) . . ?
C40 C41 C42 119.9(4) . . ?
C40 C41 C44 119.9(4) . . ?
N7 C60 H60A 108.8 . . ?
N7 C60 H60B 108.8 . . ?
N14 C60 N7 113.8(4) . . ?
N14 C60 H60A 108.8 . . ?
N14 C60 H60B 108.8 . . ?
H60A C60 H60B 107.7 . . ?
C15 C14 C11 120.9(5) . . ?
C18 C14 C11 122.0(5) . . ?
C18 C14 C15 117.1(5) . . ?
O20 C58 N12 127.2(6) . . ?
O20 C58 N11 125.6(6) . . ?
N12 C58 N11 107.1(5) . . ?
N18 C73 H73 111.7 . . ?
N18 C73 C72 103.5(5) . . ?
N14 C73 N18 114.3(5) . . ?
N14 C73 H73 111.7 . . ?
N14 C73 C72 103.4(4) . . ?
C72 C73 H73 111.7 . . ?
N6 C53 C54 123.2(5) . . ?
N6 C53 H53 118.4 . . ?
C54 C53 H53 118.4 . . ?
N3 C26 H26A 108.8 . . ?
N3 C26 H26B 108.8 . . ?
N3 C26 C23 113.6(4) . . ?
H26A C26 H26B 107.7 . . ?
C23 C26 H26A 108.8 . . ?
C23 C26 H26B 108.8 . . ?
N25 C100 N36 114.3(4) . . ?
N25 C100 C99 103.1(3) . . ?
N25 C100 H100 111.8 . . ?
N36 C100 C99 103.4(3) . . ?
N36 C100 H100 111.8 . . ?
C99 C100 H100 111.8 . . ?
C5 C8 H8A 108.8 . . ?
C5 C8 H8B 108.8 . . ?
H8A C8 H8B 107.7 . . ?
N1 C8 C5 113.8(3) . . ?
N1 C8 H8A 108.8 . . ?
N1 C8 H8B 108.8 . . ?
C102 C101 H101 111.6 . . ?
N37 C101 C102 103.6(3) . . ?
N37 C101 H101 111.6 . . ?
N37 C101 N24 114.8(3) . . ?
N24 C101 C102 103.0(3) . . ?
N24 C101 H101 111.6 . . ?
N22 C62 N21 108.4(5) . . ?
O22 C62 N22 125.2(6) . . ?
O22 C62 N21 126.3(7) . . ?
N9 C76 H76 111.5 . . ?
N9 C76 C77 104.1(5) . . ?
N21 C76 N9 113.6(5) . . ?
N21 C76 H76 111.5 . . ?
N21 C76 C77 104.0(5) . . ?
C77 C76 H76 111.5 . . ?
N22 C77 N10 114.1(5) . . ?
N22 C77 C76 103.5(5) . . ?
N22 C77 H77 111.6 . . ?
N10 C77 C76 103.9(5) . . ?
N10 C77 H77 111.6 . . ?
C76 C77 H77 111.6 . . ?
C16 N2 C17 116.2(6) . . ?
C11 C10 H10 119.6 . . ?
C9 C10 C11 120.8(5) . . ?
C9 C10 H10 119.6 . . ?
N27 C81 N28 107.9(4) . . ?
O27 C81 N27 126.5(4) . . ?
O27 C81 N28 125.6(4) . . ?
C47 C48 H48 120.3 . . ?
C49 C48 C47 119.4(5) . . ?
C49 C48 H48 120.3 . . ?
C29 C28 H28 119.9 . . ?
C27 C28 C29 120.2(4) . . ?
C27 C28 H28 119.9 . . ?
O24 C66 N18 125.9(6) . . ?
O24 C66 N17 126.8(6) . . ?
N17 C66 N18 107.3(5) . . ?
N25 C84 H84A 108.8 . . ?
N25 C84 H84B 108.8 . . ?
H84A C84 H84B 107.7 . . ?
N24 C84 N25 113.7(4) . . ?
N24 C84 H84A 108.8 . . ?
N24 C84 H84B 108.8 . . ?
C32 C33 H33 120.4 . . ?
C32 C33 C34 119.3(5) . . ?
C34 C33 H33 120.4 . . ?
N35 C90 H90A 108.9 . . ?
N35 C90 H90B 108.9 . . ?
N34 C90 N35 113.3(4) . . ?
N34 C90 H90A 108.9 . . ?
N34 C90 H90B 108.9 . . ?
H90A C90 H90B 107.7 . . ?
N21 C63 N20 113.1(4) . . ?
N21 C63 H63A 109.0 . . ?
N21 C63 H63B 109.0 . . ?
N20 C63 H63A 109.0 . . ?
N20 C63 H63B 109.0 . . ?
H63A C63 H63B 107.8 . . ?
C32 C36 H36 120.8 . . ?
C32 C36 C35 118.4(5) . . ?
C35 C36 H36 120.8 . . ?
C38 C39 H39 120.1 . . ?
C40 C39 C38 119.7(4) . . ?
C40 C39 H39 120.1 . . ?
C43 C42 H42 119.7 . . ?
C41 C42 C43 120.7(4) . . ?
C41 C42 H42 119.7 . . ?
O19 C57 N10 125.6(6) . . ?
O19 C57 N9 125.8(6) . . ?
N9 C57 N10 108.5(5) . . ?
N5 C44 C41 107.7(4) . . ?
N5 C44 H44A 110.2 . . ?
N5 C44 H44B 110.2 . . ?
C41 C44 H44A 110.2 . . ?
C41 C44 H44B 110.2 . . ?
H44A C44 H44B 108.5 . . ?
O21 C59 N14 125.3(6) . . ?
O21 C59 N13 126.7(5) . . ?
N13 C59 N14 108.0(4) . . ?
N7 C74 H74 112.0 . . ?
N7 C74 C75 102.9(5) . . ?
N19 C74 N7 112.7(4) . . ?
N19 C74 H74 112.0 . . ?
N19 C74 C75 104.6(5) . . ?
C75 C74 H74 112.0 . . ?
O25 C68 N16 126.0(6) . . ?
O25 C68 N15 125.9(6) . . ?
N16 C68 N15 108.1(5) . . ?
C41 C40 C39 120.2(5) . . ?
C41 C40 H40 119.9 . . ?
C39 C40 H40 119.9 . . ?
N13 C72 C73 103.9(5) . . ?
N13 C72 H72 111.1 . . ?
N17 C72 N13 116.0(5) . . ?
N17 C72 C73 103.0(5) . . ?
N17 C72 H72 111.1 . . ?
C73 C72 H72 111.1 . . ?
N9 C56 H56A 108.6 . . ?
N9 C56 H56B 108.6 . . ?
N8 C56 N9 114.6(4) . . ?
N8 C56 H56A 108.6 . . ?
N8 C56 H56B 108.6 . . ?
H56A C56 H56B 107.6 . . ?
N16 C71 H71 111.3 . . ?
N16 C71 C70 103.0(5) . . ?
N12 C71 N16 116.2(5) . . ?
N12 C71 H71 111.3 . . ?
N12 C71 C70 103.2(5) . . ?
C70 C71 H71 111.3 . . ?
N10 C69 N15 115.4(5) 5_656 . ?
N10 C69 H69A 108.4 5_656 . ?
N10 C69 H69B 108.4 5_656 . ?
N15 C69 H69A 108.4 . . ?
N15 C69 H69B 108.4 . . ?
H69A C69 H69B 107.5 . . ?
N20 C64 N19 108.2(5) . . ?
O23 C64 N20 126.3(7) . . ?
O23 C64 N19 125.5(7) . . ?
C14 C15 H15 120.7 . . ?
C16 C15 C14 118.6(7) . . ?
C16 C15 H15 120.7 . . ?
N4 C35 C36 124.9(6) . . ?
N4 C35 H35 117.6 . . ?
C36 C35 H35 117.6 . . ?
N20 C75 N8 113.8(5) . . ?
N20 C75 C74 103.2(5) . . ?
N20 C75 H75 111.9 . . ?
N8 C75 C74 103.7(4) . . ?
N8 C75 H75 111.9 . . ?
C74 C75 H75 111.9 . . ?
C13 N1 C9 118.9(4) . . ?
C13 N1 C8 121.6(4) . . ?
C9 N1 C8 119.4(4) . . ?
C102 N23 C94 123.5(4) . 7 ?
C85 N23 C102 112.7(4) . . ?
C85 N23 C94 122.9(4) . 7 ?
C87 N38 C102 112.6(3) . . ?
C87 N38 C86 121.5(3) . . ?
C86 N38 C102 122.1(3) . . ?
C87 N37 C88 122.2(4) . . ?
C87 N37 C101 112.8(3) . . ?
C101 N37 C88 123.9(4) . . ?
C85 N24 C101 112.7(4) . . ?
C85 N24 C84 121.3(4) . . ?
C84 N24 C101 123.3(4) . . ?
N17 C67 H67A 108.5 . . ?
N17 C67 H67B 108.5 . . ?
N16 C67 N17 114.9(5) . . ?
N16 C67 H67A 108.5 . . ?
N16 C67 H67B 108.5 . . ?
H67A C67 H67B 107.5 . . ?
C14 C18 H18 120.4 . . ?
C14 C18 C17 119.1(7) . . ?
C17 C18 H18 120.4 . . ?
N2 C17 C18 123.8(7) . . ?
N2 C17 H17 118.1 . . ?
C18 C17 H17 118.1 . . ?
N22 C61 H61A 108.8 . . ?
N22 C61 H61B 108.8 . . ?
N11 C61 N22 113.6(4) 5_656 . ?
N11 C61 H61A 108.8 5_656 . ?
N11 C61 H61B 108.8 5_656 . ?
H61A C61 H61B 107.7 . . ?
N4 C34 C33 124.7(6) . . ?
N4 C34 H34 117.7 . . ?
C33 C34 H34 117.7 . . ?
N13 C78 N12 114.9(4) . . ?
N13 C78 H78A 108.5 . . ?
N13 C78 H78B 108.5 . . ?
N12 C78 H78A 108.5 . . ?
N12 C78 H78B 108.5 . . ?
H78A C78 H78B 107.5 . . ?
N19 C65 H65A 108.8 . . ?
N19 C65 H65B 108.8 . . ?
N18 C65 N19 113.6(5) . . ?
N18 C65 H65A 108.8 . . ?
N18 C65 H65B 108.8 . . ?
H65A C65 H65B 107.7 . . ?
N11 C70 N15 114.5(5) . . ?
N11 C70 C71 103.5(5) . . ?
N11 C70 H70 111.4 . . ?
N15 C70 C71 104.1(5) . . ?
N15 C70 H70 111.4 . . ?
C71 C70 H70 111.4 . . ?
N2 C16 C15 125.2(7) . . ?
N2 C16 H16 117.4 . . ?
C15 C16 H16 117.4 . . ?
C22 C23 C26 120.6(4) . . ?
C24 C23 C22 119.3(4) . . ?
C24 C23 C26 119.8(4) . . ?
C25 C24 H24 119.6 . . ?
C23 C24 C25 120.8(4) . . ?
C23 C24 H24 119.6 . . ?

loop_
_geom_bond_atom_site_label_1
_geom_bond_atom_site_label_2
_geom_bond_distance
_geom_bond_site_symmetry_2
_geom_bond_publ_flag
U1 U3 3.7159(7) . ?
U1 O12 2.452(3) . ?
U1 O16 2.475(3) . ?
U1 O2 1.779(3) . ?
U1 O10 2.390(3) . ?
U1 O1 1.784(3) . ?
U1 O8 2.346(3) . ?
U1 O7 2.273(3) . ?
U2 U3 3.6994(5) . ?
U2 O15 2.478(3) . ?
U2 O13 2.350(3) . ?
U2 O14 2.530(3) . ?
U2 O4 1.779(3) . ?
U2 O3 1.772(3) . ?
U2 O7 2.227(3) . ?
U2 O9 2.314(3) . ?
U2 C37 2.875(4) . ?
U3 O18 2.487(3) . ?
U3 O5 1.792(4) . ?
U3 O6 1.785(4) . ?
U3 O8 2.293(3) . ?
U3 O7 2.274(3) . ?
U3 O9 2.333(3) . ?
U3 O17 2.672(5) . ?
O25 C68 1.221(7) . ?
O12 C19 1.245(4) . ?
O19 C57 1.225(6) . ?
O18 C55 1.248(5) . ?
O15 C37 1.260(5) . ?
O21 C59 1.220(6) . ?
O13 C19 1.277(5) . ?
O20 C58 1.213(7) . ?
O14 C37 1.264(5) . ?
O30 C87 1.231(5) . ?
O31 C89 1.220(5) . ?
O32 C91 1.220(5) . ?
O33 C93 1.229(5) . ?
O26 C79 1.217(5) . ?
O28 C83 1.225(6) . ?
O16 H16A 0.8585 . ?
O16 H16B 0.8588 . ?
O10 C1 1.277(5) . ?
O11 C1 1.238(5) . ?
N3 C31 1.348(6) . ?
N3 C27 1.345(5) . ?
N3 C26 1.491(5) . ?
O24 C66 1.226(6) . ?
N25 C83 1.368(6) . ?
N25 C100 1.445(6) . ?
N25 C84 1.445(6) . ?
N36 C88 1.447(5) . ?
N36 C89 1.367(6) . ?
N36 C100 1.449(6) . ?
N35 C99 1.445(5) . ?
N35 C89 1.363(6) . ?
N35 C90 1.445(6) . ?
N26 C82 1.451(5) . ?
N26 C99 1.445(6) . ?
N26 C83 1.366(6) . ?
N27 C98 1.451(5) . ?
N27 C82 1.436(5) . ?
N27 C81 1.363(6) . ?
N34 C98 1.451(5) . ?
N34 C91 1.379(6) . ?
N34 C90 1.444(6) . ?
N33 C97 1.449(5) . ?
N33 C91 1.368(5) . ?
N33 C92 1.447(5) . ?
N28 C97 1.446(5) . ?
N28 C80 1.453(5) . ?
N28 C81 1.366(5) . ?
N29 C96 1.455(5) . ?
N29 C79 1.384(5) . ?
N29 C80 1.441(5) . ?
N32 C96 1.446(5) . ?
N32 C93 1.355(5) . ?
N32 C92 1.447(5) . ?
N31 C95 1.455(5) . ?
N31 C94 1.448(5) . ?
N31 C93 1.361(5) . ?
N30 C95 1.448(5) . ?
N30 C79 1.358(6) . ?
N30 C86 1.440(5) 7 ?
N22 C62 1.364(8) . ?
N22 C77 1.443(7) . ?
N22 C61 1.446(8) . ?
N10 C77 1.456(7) . ?
N10 C57 1.375(8) . ?
N10 C69 1.441(9) 5_656 ?
N9 C76 1.445(6) . ?
N9 C57 1.371(8) . ?
N9 C56 1.439(8) . ?
N21 C62 1.366(8) . ?
N21 C76 1.443(7) . ?
N21 C63 1.432(8) . ?
N20 C63 1.437(8) . ?
N20 C64 1.370(8) . ?
N20 C75 1.441(7) . ?
N8 C55 1.355(7) . ?
N8 C56 1.438(8) . ?
N8 C75 1.445(7) . ?
N7 C55 1.342(7) . ?
N7 C60 1.457(8) . ?
N7 C74 1.468(6) . ?
N19 C74 1.439(7) . ?
N19 C64 1.380(8) . ?
N19 C65 1.442(8) . ?
N18 C73 1.453(7) . ?
N18 C66 1.376(7) . ?
N18 C65 1.425(8) . ?
N14 C60 1.441(7) . ?
N14 C73 1.448(7) . ?
N14 C59 1.379(7) . ?
N13 C59 1.364(7) . ?
N13 C72 1.448(7) . ?
N13 C78 1.435(7) . ?
N17 C66 1.357(7) . ?
N17 C72 1.448(7) . ?
N17 C67 1.447(8) . ?
N16 C68 1.371(8) . ?
N16 C71 1.449(7) . ?
N16 C67 1.440(8) . ?
N12 C58 1.363(7) . ?
N12 C71 1.437(7) . ?
N12 C78 1.445(8) . ?
N11 C58 1.371(7) . ?
N11 C61 1.441(8) 5_656 ?
N11 C70 1.437(8) . ?
N15 C68 1.372(8) . ?
N15 C69 1.448(8) . ?
N15 C70 1.471(7) . ?
O29 C85 1.209(5) . ?
O17 H17A 0.8496 . ?
O17 H17B 0.8500 . ?
O27 C81 1.222(5) . ?
C96 H96 0.9800 . ?
C96 C95 1.538(6) . ?
C97 H97 0.9800 . ?
C97 C98 1.540(6) . ?
C19 C20 1.486(5) . ?
C1 C2 1.500(6) . ?
N6 C52 1.329(7) . ?
N6 C53 1.339(7) . ?
N5 C45 1.341(6) . ?
N5 C49 1.335(7) . ?
N5 C44 1.499(6) . ?
O23 C64 1.215(7) . ?
O22 C62 1.227(7) . ?
C20 C25 1.389(5) . ?
C20 C21 1.387(6) . ?
C37 C38 1.497(5) . ?
C38 C43 1.378(6) . ?
C38 C39 1.395(6) . ?
C5 C6 1.391(6) . ?
C5 C4 1.390(6) . ?
C5 C8 1.506(6) . ?
C95 H95 0.9800 . ?
C32 C29 1.495(6) . ?
C32 C33 1.360(7) . ?
C32 C36 1.390(7) . ?
C2 C3 1.397(6) . ?
C2 C7 1.385(6) . ?
N4 C35 1.310(8) . ?
N4 C34 1.310(8) . ?
C102 H102 0.9800 . ?
C102 C101 1.542(6) . ?
C102 N23 1.441(5) . ?
C102 N38 1.453(5) . ?
C25 H25 0.9300 . ?
C25 C24 1.381(6) . ?
C29 C30 1.378(6) . ?
C29 C28 1.395(6) . ?
C50 C47 1.481(6) . ?
C50 C51 1.380(7) . ?
C50 C54 1.376(7) . ?
C94 H94A 0.9700 . ?
C94 H94B 0.9700 . ?
C94 N23 1.448(6) 7 ?
C21 H21 0.9300 . ?
C21 C22 1.383(6) . ?
C98 H98 0.9800 . ?
C6 H6 0.9300 . ?
C6 C7 1.380(6) . ?
C82 H82A 0.9700 . ?
C82 H82B 0.9700 . ?
C11 C12 1.395(6) . ?
C11 C14 1.488(6) . ?
C11 C10 1.380(7) . ?
C99 H99 0.9800 . ?
C99 C100 1.550(6) . ?
C87 N38 1.366(5) . ?
C87 N37 1.368(6) . ?
C22 H22 0.9300 . ?
C22 C23 1.389(6) . ?
C88 H88A 0.9700 . ?
C88 H88B 0.9700 . ?
C88 N37 1.442(6) . ?
C46 H46 0.9300 . ?
C46 C47 1.385(7) . ?
C46 C45 1.366(7) . ?
C30 H30 0.9300 . ?
C30 C31 1.369(6) . ?
C3 H3 0.9300 . ?
C3 C4 1.378(6) . ?
C86 H86A 0.9700 . ?
C86 H86B 0.9700 . ?
C86 N38 1.437(5) . ?
C52 H52 0.9300 . ?
C52 C51 1.384(7) . ?
C43 H43 0.9300 . ?
C43 C42 1.382(6) . ?
C12 H12 0.9300 . ?
C12 C13 1.363(6) . ?
C47 C48 1.399(6) . ?
C7 H7 0.9300 . ?
C13 H13 0.9300 . ?
C13 N1 1.337(6) . ?
C85 N23 1.366(6) . ?
C85 N24 1.380(6) . ?
C80 H80A 0.9700 . ?
C80 H80B 0.9700 . ?
C4 H4 0.9300 . ?
C51 H51 0.9300 . ?
C92 H92A 0.9700 . ?
C92 H92B 0.9700 . ?
C45 H45 0.9300 . ?
C49 H49 0.9300 . ?
C49 C48 1.368(7) . ?
C54 H54 0.9300 . ?
C54 C53 1.374(8) . ?
C31 H31 0.9300 . ?
C27 H27 0.9300 . ?
C27 C28 1.364(6) . ?
C9 H9 0.9300 . ?
C9 C10 1.362(7) . ?
C9 N1 1.344(6) . ?
C41 C42 1.376(7) . ?
C41 C44 1.515(6) . ?
C41 C40 1.372(7) . ?
C60 H60A 0.9700 . ?
C60 H60B 0.9700 . ?
C14 C15 1.387(8) . ?
C14 C18 1.371(8) . ?
C73 H73 0.9800 . ?
C73 C72 1.536(9) . ?
C53 H53 0.9300 . ?
C26 H26A 0.9700 . ?
C26 H26B 0.9700 . ?
C26 C23 1.505(5) . ?
C100 H100 0.9800 . ?
C8 H8A 0.9700 . ?
C8 H8B 0.9700 . ?
C8 N1 1.495(5) . ?
C101 H101 0.9800 . ?
C101 N37 1.439(6) . ?
C101 N24 1.446(5) . ?
C76 H76 0.9800 . ?
C76 C77 1.517(9) . ?
C77 H77 0.9800 . ?
N2 C17 1.324(10) . ?
N2 C16 1.299(10) . ?
C10 H10 0.9300 . ?
C48 H48 0.9300 . ?
C28 H28 0.9300 . ?
C84 H84A 0.9700 . ?
C84 H84B 0.9700 . ?
C84 N24 1.434(6) . ?
C33 H33 0.9300 . ?
C33 C34 1.394(7) . ?
C90 H90A 0.9700 . ?
C90 H90B 0.9700 . ?
C63 H63A 0.9700 . ?
C63 H63B 0.9700 . ?
C36 H36 0.9300 . ?
C36 C35 1.393(7) . ?
C39 H39 0.9300 . ?
C39 C40 1.385(7) . ?
C42 H42 0.9300 . ?
C44 H44A 0.9700 . ?
C44 H44B 0.9700 . ?
C74 H74 0.9800 . ?
C74 C75 1.528(9) . ?
C40 H40 0.9300 . ?
C72 H72 0.9800 . ?
C56 H56A 0.9700 . ?
C56 H56B 0.9700 . ?
C71 H71 0.9800 . ?
C71 C70 1.537(9) . ?
C69 H69A 0.9700 . ?
C69 H69B 0.9700 . ?
C15 H15 0.9300 . ?
C15 C16 1.387(9) . ?
C35 H35 0.9300 . ?
C75 H75 0.9800 . ?
C67 H67A 0.9700 . ?
C67 H67B 0.9700 . ?
C18 H18 0.9300 . ?
C18 C17 1.400(8) . ?
C17 H17 0.9300 . ?
C61 H61A 0.9700 . ?
C61 H61B 0.9700 . ?
C34 H34 0.9300 . ?
C78 H78A 0.9700 . ?
C78 H78B 0.9700 . ?
C65 H65A 0.9700 . ?
C65 H65B 0.9700 . ?
C70 H70 0.9800 . ?
C16 H16 0.9300 . ?
C23 C24 1.375(6) . ?
C24 H24 0.9300 . ?

loop_
_geom_torsion_atom_site_label_1
_geom_torsion_atom_site_label_2
_geom_torsion_atom_site_label_3
_geom_torsion_atom_site_label_4
_geom_torsion
_geom_torsion_site_symmetry_1
_geom_torsion_site_symmetry_2
_geom_torsion_site_symmetry_3
_geom_torsion_site_symmetry_4
_geom_torsion_publ_flag
U1 O12 C19 O13 31.1(7) . . . . ?
U1 O12 C19 C20 -149.6(3) . . . . ?
U1 O10 C1 O11 -1.6(7) . . . . ?
U1 O10 C1 C2 -179.4(3) . . . . ?
U2 O15 C37 O14 -2.8(4) . . . . ?
U2 O15 C37 C38 175.3(3) . . . . ?
U2 O13 C19 O12 33.1(6) . . . . ?
U2 O13 C19 C20 -146.1(3) . . . . ?
U2 O14 C37 O15 2.7(4) . . . . ?
U2 O14 C37 C38 -175.3(3) . . . . ?
U3 O18 C55 N8 92.6(5) . . . . ?
U3 O18 C55 N7 -87.4(5) . . . . ?
O12 C19 C20 C25 -156.3(4) . . . . ?
O12 C19 C20 C21 29.7(6) . . . . ?
O15 C37 C38 C43 -172.9(4) . . . . ?
O15 C37 C38 C39 4.8(6) . . . . ?
O13 C19 C20 C25 23.0(5) . . . . ?
O13 C19 C20 C21 -151.0(4) . . . . ?
O14 C37 C38 C43 5.2(6) . . . . ?
O14 C37 C38 C39 -177.1(4) . . . . ?
O30 C87 N38 C102 174.2(4) . . . . ?
O30 C87 N38 C86 15.5(6) . . . . ?
O30 C87 N37 C88 -8.1(7) . . . . ?
O30 C87 N37 C101 -176.9(4) . . . . ?
O10 C1 C2 C3 175.3(4) . . . . ?
O10 C1 C2 C7 -3.2(6) . . . . ?
O11 C1 C2 C3 -2.6(7) . . . . ?
O11 C1 C2 C7 178.9(5) . . . . ?
N3 C27 C28 C29 -1.0(8) . . . . ?
N3 C26 C23 C22 -103.2(5) . . . . ?
N3 C26 C23 C24 81.6(5) . . . . ?
N25 C84 N24 C85 -115.1(5) . . . . ?
N25 C84 N24 C101 84.9(6) . . . . ?
N36 C88 N37 C87 110.9(5) . . . . ?
N36 C88 N37 C101 -81.6(5) . . . . ?
N35 C99 C100 N25 -118.0(4) . . . . ?
N35 C99 C100 N36 1.3(4) . . . . ?
N26 C99 C100 N25 2.1(4) . . . . ?
N26 C99 C100 N36 121.4(4) . . . . ?
N33 C97 C98 N27 -121.9(3) . . . . ?
N33 C97 C98 N34 -2.6(4) . . . . ?
N28 C97 C98 N27 -3.4(4) . . . . ?
N28 C97 C98 N34 115.9(3) . . . . ?
N29 C96 C95 N31 -117.6(3) . . . . ?
N29 C96 C95 N30 2.3(4) . . . . ?
N32 C96 C95 N31 2.3(4) . . . . ?
N32 C96 C95 N30 122.2(3) . . . . ?
N30 C86 N38 C102 84.7(5) 7 . . . ?
N30 C86 N38 C87 -118.7(4) 7 . . . ?
N9 C76 C77 N22 127.3(4) . . . . ?
N9 C76 C77 N10 7.8(5) . . . . ?
N21 C76 C77 N22 8.1(5) . . . . ?
N21 C76 C77 N10 -111.4(4) . . . . ?
N7 C74 C75 N20 110.5(4) . . . . ?
N7 C74 C75 N8 -8.4(5) . . . . ?
N19 C74 C75 N20 -7.5(5) . . . . ?
N19 C74 C75 N8 -126.4(4) . . . . ?
N18 C73 C72 N13 120.2(4) . . . . ?
N18 C73 C72 N17 -1.2(5) . . . . ?
N14 C73 C72 N13 0.7(5) . . . . ?
N14 C73 C72 N17 -120.7(4) . . . . ?
N16 C71 C70 N11 120.8(5) . . . . ?
N16 C71 C70 N15 0.8(6) . . . . ?
N12 C71 C70 N11 -0.4(5) . . . . ?
N12 C71 C70 N15 -120.4(5) . . . . ?
O29 C85 N23 C102 -177.7(4) . . . . ?
O29 C85 N23 C94 -8.5(7) . . . 7 ?
O29 C85 N24 C101 175.1(4) . . . . ?
O29 C85 N24 C84 13.2(7) . . . . ?
C96 N29 C79 O26 -174.3(4) . . . . ?
C96 N29 C79 N30 3.5(5) . . . . ?
C96 N29 C80 N28 -84.9(5) . . . . ?
C96 N32 C93 O33 174.1(4) . . . . ?
C96 N32 C93 N31 -4.1(5) . . . . ?
C96 N32 C92 N33 76.3(5) . . . . ?
C97 N33 C91 O32 -175.5(4) . . . . ?
C97 N33 C91 N34 5.6(5) . . . . ?
C97 N33 C92 N32 -87.0(5) . . . . ?
C97 N28 C80 N29 77.0(5) . . . . ?
C97 N28 C81 N27 -5.6(5) . . . . ?
C97 N28 C81 O27 175.2(4) . . . . ?
C19 C20 C25 C24 -174.0(4) . . . . ?
C19 C20 C21 C22 172.9(4) . . . . ?
C1 C2 C3 C4 -178.5(4) . . . . ?
C1 C2 C7 C6 177.3(4) . . . . ?
N6 C52 C51 C50 1.1(8) . . . . ?
N5 C49 C48 C47 2.3(7) . . . . ?
C20 C25 C24 C23 0.8(6) . . . . ?
C20 C21 C22 C23 1.4(7) . . . . ?
C37 C38 C43 C42 179.0(4) . . . . ?
C37 C38 C39 C40 -177.6(5) . . . . ?
C38 C43 C42 C41 -1.3(8) . . . . ?
C38 C39 C40 C41 -1.6(8) . . . . ?
C5 C6 C7 C2 2.2(7) . . . . ?
C5 C8 N1 C13 53.7(6) . . . . ?
C5 C8 N1 C9 -131.0(5) . . . . ?
C95 N31 C94 N23 -83.2(5) . . . 7 ?
C95 N31 C93 O33 -172.5(4) . . . . ?
C95 N31 C93 N32 5.7(5) . . . . ?
C95 N30 C79 O26 176.0(4) . . . . ?
C95 N30 C79 N29 -1.9(5) . . . . ?
C32 C29 C30 C31 172.5(5) . . . . ?
C32 C29 C28 C27 -172.6(5) . . . . ?
C32 C33 C34 N4 1.2(11) . . . . ?
C32 C36 C35 N4 0.3(10) . . . . ?
C2 C3 C4 C5 0.1(7) . . . . ?
C102 C101 N37 C87 0.7(4) . . . . ?
C102 C101 N37 C88 -167.9(4) . . . . ?
C102 C101 N24 C85 3.7(5) . . . . ?
C102 C101 N24 C84 165.3(4) . . . . ?
C25 C20 C21 C22 -1.1(6) . . . . ?
C79 N29 C96 N32 -115.1(4) . . . . ?
C79 N29 C96 C95 -3.6(4) . . . . ?
C79 N29 C80 N28 121.6(4) . . . . ?
C79 N30 C95 N31 111.7(4) . . . . ?
C79 N30 C95 C96 -0.4(4) . . . . ?
C29 C32 C33 C34 174.7(5) . . . . ?
C29 C32 C36 C35 -175.5(5) . . . . ?
C29 C30 C31 N3 0.8(8) . . . . ?
C50 C47 C48 C49 178.1(4) . . . . ?
C50 C54 C53 N6 2.7(9) . . . . ?
C94 N31 C95 N30 81.4(5) . . . . ?
C94 N31 C95 C96 -166.7(4) . . . . ?
C94 N31 C93 O33 -10.4(7) . . . . ?
C94 N31 C93 N32 167.9(4) . . . . ?
C21 C20 C25 C24 0.0(6) . . . . ?
C21 C22 C23 C26 -175.9(4) . . . . ?
C21 C22 C23 C24 -0.6(7) . . . . ?
C98 N27 C82 N26 -80.1(5) . . . . ?
C98 N27 C81 N28 3.1(5) . . . . ?
C98 N27 C81 O27 -177.7(5) . . . . ?
C98 N34 C91 O32 173.6(4) . . . . ?
C98 N34 C91 N33 -7.5(5) . . . . ?
C98 N34 C90 N35 88.8(5) . . . . ?
C6 C5 C4 C3 0.9(7) . . . . ?
C6 C5 C8 N1 -82.6(5) . . . . ?
C82 N26 C99 N35 -84.5(5) . . . . ?
C82 N26 C99 C100 164.2(4) . . . . ?
C82 N26 C83 O28 12.6(8) . . . . ?
C82 N26 C83 N25 -167.4(4) . . . . ?
C82 N27 C98 N34 79.9(5) . . . . ?
C82 N27 C98 C97 -168.7(4) . . . . ?
C82 N27 C81 N28 172.0(4) . . . . ?
C82 N27 C81 O27 -8.8(7) . . . . ?
C11 C12 C13 N1 -0.1(7) . . . . ?
C11 C14 C15 C16 -174.4(5) . . . . ?
C11 C14 C18 C17 174.5(5) . . . . ?
C99 N35 C89 O31 -176.9(5) . . . . ?
C99 N35 C89 N36 2.5(5) . . . . ?
C99 N35 C90 N34 -79.8(5) . . . . ?
C99 N26 C82 N27 87.3(5) . . . . ?
C99 N26 C83 O28 176.1(5) . . . . ?
C99 N26 C83 N25 -3.9(5) . . . . ?
C22 C23 C24 C25 -0.5(6) . . . . ?
C88 N36 C89 O31 11.7(8) . . . . ?
C88 N36 C89 N35 -167.7(4) . . . . ?
C88 N36 C100 N25 -82.7(5) . . . . ?
C88 N36 C100 C99 166.0(4) . . . . ?
C46 C47 C48 C49 -3.0(7) . . . . ?
C30 C29 C28 C27 3.7(7) . . . . ?
C3 C2 C7 C6 -1.2(7) . . . . ?
C93 N32 C96 N29 113.0(4) . . . . ?
C93 N32 C96 C95 1.0(4) . . . . ?
C93 N32 C92 N33 -118.0(4) . . . . ?
C93 N31 C95 N30 -116.8(4) . . . . ?
C93 N31 C95 C96 -4.9(4) . . . . ?
C93 N31 C94 N23 116.8(4) . . . 7 ?
C86 N30 C95 N31 -80.0(5) 7 . . . ?
C86 N30 C95 C96 168.0(3) 7 . . . ?
C86 N30 C79 O26 7.4(7) 7 . . . ?
C86 N30 C79 N29 -170.4(3) 7 . . . ?
C52 N6 C53 C54 -1.3(9) . . . . ?
C91 N34 C98 N27 117.6(4) . . . . ?
C91 N34 C98 C97 6.2(4) . . . . ?
C91 N34 C90 N35 -119.4(4) . . . . ?
C91 N33 C97 N28 -113.1(4) . . . . ?
C91 N33 C97 C98 -1.7(4) . . . . ?
C91 N33 C92 N32 123.5(4) . . . . ?
C43 C38 C39 C40 0.1(8) . . . . ?
C12 C11 C14 C15 157.1(5) . . . . ?
C12 C11 C14 C18 -19.9(7) . . . . ?
C12 C11 C10 C9 -3.1(8) . . . . ?
C12 C13 N1 C9 -1.8(7) . . . . ?
C12 C13 N1 C8 173.6(4) . . . . ?
C47 C50 C51 C52 -176.5(5) . . . . ?
C47 C50 C54 C53 174.7(5) . . . . ?
C47 C46 C45 N5 1.0(7) . . . . ?
C83 N25 C100 N36 -116.1(4) . . . . ?
C83 N25 C100 C99 -4.6(5) . . . . ?
C83 N25 C84 N24 115.9(5) . . . . ?
C83 N26 C82 N27 -111.0(5) . . . . ?
C83 N26 C99 N35 112.3(4) . . . . ?
C83 N26 C99 C100 1.0(5) . . . . ?
C7 C2 C3 C4 0.0(7) . . . . ?
C80 N28 C97 N33 -84.7(5) . . . . ?
C80 N28 C97 C98 163.4(4) . . . . ?
C80 N28 C81 N27 -162.8(4) . . . . ?
C80 N28 C81 O27 17.9(7) . . . . ?
C80 N29 C96 N32 89.4(5) . . . . ?
C80 N29 C96 C95 -159.1(3) . . . . ?
C80 N29 C79 O26 -17.9(6) . . . . ?
C80 N29 C79 N30 159.9(4) . . . . ?
C4 C5 C6 C7 -2.1(7) . . . . ?
C4 C5 C8 N1 100.9(5) . . . . ?
C51 C50 C47 C46 43.6(6) . . . . ?
C51 C50 C47 C48 -137.5(5) . . . . ?
C51 C50 C54 C53 -2.1(8) . . . . ?
C92 N33 C97 N28 94.9(4) . . . . ?
C92 N33 C97 C98 -153.6(3) . . . . ?
C92 N33 C91 O32 -23.5(6) . . . . ?
C92 N33 C91 N34 157.6(4) . . . . ?
C92 N32 C96 N29 -80.0(5) . . . . ?
C92 N32 C96 C95 168.0(3) . . . . ?
C92 N32 C93 O33 7.2(6) . . . . ?
C92 N32 C93 N31 -171.1(4) . . . . ?
C55 N8 C56 N9 112.8(5) . . . . ?
C55 N8 C75 N20 -107.6(6) . . . . ?
C55 N8 C75 C74 3.7(6) . . . . ?
C55 N7 C60 N14 -123.4(5) . . . . ?
C55 N7 C74 N19 123.1(6) . . . . ?
C55 N7 C74 C75 11.0(5) . . . . ?
C45 N5 C49 C48 0.2(7) . . . . ?
C45 N5 C44 C41 -91.8(5) . . . . ?
C45 C46 C47 C50 -179.7(4) . . . . ?
C45 C46 C47 C48 1.4(7) . . . . ?
C49 N5 C45 C46 -1.9(7) . . . . ?
C49 N5 C44 C41 81.7(5) . . . . ?
C54 C50 C47 C46 -133.1(5) . . . . ?
C54 C50 C47 C48 45.7(7) . . . . ?
C54 C50 C51 C52 0.4(8) . . . . ?
C89 N36 C88 N37 -112.2(5) . . . . ?
C89 N36 C100 N25 111.3(4) . . . . ?
C89 N36 C100 C99 0.0(5) . . . . ?
C89 N35 C99 N26 -114.0(4) . . . . ?
C89 N35 C99 C100 -2.4(5) . . . . ?
C89 N35 C90 N34 112.1(5) . . . . ?
C31 N3 C27 C28 -1.9(7) . . . . ?
C31 N3 C26 C23 -131.3(5) . . . . ?
C27 N3 C31 C30 2.0(7) . . . . ?
C27 N3 C26 C23 53.2(6) . . . . ?
C60 N7 C55 O18 12.3(7) . . . . ?
C60 N7 C55 N8 -167.7(4) . . . . ?
C60 N7 C74 N19 -78.5(7) . . . . ?
C60 N7 C74 C75 169.4(4) . . . . ?
C60 N14 C73 N18 85.1(6) . . . . ?
C60 N14 C73 C72 -163.1(5) . . . . ?
C60 N14 C59 O21 -12.3(8) . . . . ?
C60 N14 C59 N13 165.6(5) . . . . ?
C14 C11 C12 C13 -173.9(4) . . . . ?
C14 C11 C10 C9 173.2(5) . . . . ?
C14 C15 C16 N2 -0.6(10) . . . . ?
C14 C18 C17 N2 0.2(11) . . . . ?
C58 N12 C71 N16 -112.7(6) . . . . ?
C58 N12 C71 C70 -0.9(6) . . . . ?
C58 N12 C78 N13 108.5(6) . . . . ?
C58 N11 C70 N15 114.2(6) . . . . ?
C58 N11 C70 C71 1.6(6) . . . . ?
C73 N18 C66 O24 173.3(5) . . . . ?
C73 N18 C66 N17 -5.1(6) . . . . ?
C73 N18 C65 N19 79.6(7) . . . . ?
C73 N14 C60 N7 -87.5(6) . . . . ?
C73 N14 C59 O21 -172.1(5) . . . . ?
C73 N14 C59 N13 5.8(6) . . . . ?
C53 N6 C52 C51 -0.6(8) . . . . ?
C26 N3 C31 C30 -173.4(5) . . . . ?
C26 N3 C27 C28 173.5(4) . . . . ?
C26 C23 C24 C25 174.8(4) . . . . ?
C100 N25 C83 O28 -174.5(5) . . . . ?
C100 N25 C83 N26 5.4(5) . . . . ?
C100 N25 C84 N24 -83.8(6) . . . . ?
C100 N36 C88 N37 83.2(6) . . . . ?
C100 N36 C89 O31 177.9(5) . . . . ?
C100 N36 C89 N35 -1.5(5) . . . . ?
C8 C5 C6 C7 -178.6(4) . . . . ?
C8 C5 C4 C3 177.4(4) . . . . ?
C101 C102 N23 C94 -166.6(4) . . . 7 ?
C101 C102 N23 C85 2.6(4) . . . . ?
C101 C102 N38 C87 5.9(4) . . . . ?
C101 C102 N38 C86 164.4(3) . . . . ?
C62 N22 C77 N10 109.5(6) . . . . ?
C62 N22 C77 C76 -2.8(5) . . . . ?
C62 N22 C61 N11 -116.2(6) . . . 5_656 ?
C62 N21 C76 N9 -123.7(5) . . . . ?
C62 N21 C76 C77 -11.2(5) . . . . ?
C62 N21 C63 N20 129.7(5) . . . . ?
C76 N9 C57 O19 176.9(5) . . . . ?
C76 N9 C57 N10 -2.5(6) . . . . ?
C76 N9 C56 N8 82.3(7) . . . . ?
C76 N21 C62 N22 9.8(6) . . . . ?
C76 N21 C62 O22 -172.6(5) . . . . ?
C76 N21 C63 N20 -80.3(7) . . . . ?
C77 N22 C62 N21 -4.1(6) . . . . ?
C77 N22 C62 O22 178.3(5) . . . . ?
C77 N22 C61 N11 84.0(6) . . . 5_656 ?
C77 N10 C57 O19 -171.5(5) . . . . ?
C77 N10 C57 N9 8.0(6) . . . . ?
C10 C11 C12 C13 2.5(7) . . . . ?
C10 C11 C14 C15 -19.1(7) . . . . ?
C10 C11 C14 C18 163.9(6) . . . . ?
C10 C9 N1 C13 1.2(8) . . . . ?
C10 C9 N1 C8 -174.3(5) . . . . ?
C81 N27 C98 N34 -111.0(4) . . . . ?
C81 N27 C98 C97 0.4(5) . . . . ?
C81 N27 C82 N26 112.1(5) . . . . ?
C81 N28 C97 N33 117.5(4) . . . . ?
C81 N28 C97 C98 5.6(5) . . . . ?
C81 N28 C80 N29 -127.5(4) . . . . ?
C28 C29 C30 C31 -3.6(7) . . . . ?
C66 N18 C73 N14 115.6(6) . . . . ?
C66 N18 C73 C72 3.8(6) . . . . ?
C66 N18 C65 N19 -115.5(6) . . . . ?
C66 N17 C72 N13 -114.6(6) . . . . ?
C66 N17 C72 C73 -1.8(6) . . . . ?
C66 N17 C67 N16 108.0(6) . . . . ?
C84 N25 C83 O28 -12.4(8) . . . . ?
C84 N25 C83 N26 167.5(4) . . . . ?
C84 N25 C100 N36 82.0(5) . . . . ?
C84 N25 C100 C99 -166.5(4) . . . . ?
C33 C32 C29 C30 159.7(5) . . . . ?
C33 C32 C29 C28 -24.2(7) . . . . ?
C33 C32 C36 C35 1.0(8) . . . . ?
C90 N35 C99 N26 77.0(5) . . . . ?
C90 N35 C99 C100 -171.4(4) . . . . ?
C90 N35 C89 O31 -7.6(8) . . . . ?
C90 N35 C89 N36 171.8(4) . . . . ?
C90 N34 C98 N27 -88.4(5) . . . . ?
C90 N34 C98 C97 160.3(4) . . . . ?
C90 N34 C91 O32 19.4(7) . . . . ?
C90 N34 C91 N33 -161.7(4) . . . . ?
C63 N21 C62 N22 163.2(5) . . . . ?
C63 N21 C62 O22 -19.2(8) . . . . ?
C63 N21 C76 N9 83.9(6) . . . . ?
C63 N21 C76 C77 -163.5(5) . . . . ?
C63 N20 C64 N19 -155.1(5) . . . . ?
C63 N20 C64 O23 24.1(8) . . . . ?
C63 N20 C75 N8 -88.0(7) . . . . ?
C63 N20 C75 C74 160.4(5) . . . . ?
C36 C32 C29 C30 -24.0(7) . . . . ?
C36 C32 C29 C28 152.0(5) . . . . ?
C36 C32 C33 C34 -1.7(9) . . . . ?
C39 C38 C43 C42 1.4(7) . . . . ?
C42 C41 C44 N5 -105.6(5) . . . . ?
C42 C41 C40 C39 1.7(8) . . . . ?
C57 N10 C77 N22 -121.8(6) . . . . ?
C57 N10 C77 C76 -9.8(6) . . . . ?
C57 N9 C76 N21 108.9(6) . . . . ?
C57 N9 C76 C77 -3.6(6) . . . . ?
C57 N9 C56 N8 -115.6(6) . . . . ?
C44 N5 C45 C46 171.6(4) . . . . ?
C44 N5 C49 C48 -173.2(4) . . . . ?
C44 C41 C42 C43 176.5(5) . . . . ?
C44 C41 C40 C39 -175.0(5) . . . . ?
C59 N14 C60 N7 115.0(5) . . . . ?
C59 N14 C73 N18 -115.7(5) . . . . ?
C59 N14 C73 C72 -3.9(6) . . . . ?
C59 N13 C72 N17 115.1(6) . . . . ?
C59 N13 C72 C73 2.8(6) . . . . ?
C59 N13 C78 N12 -110.4(6) . . . . ?
C74 N7 C55 O18 170.8(4) . . . . ?
C74 N7 C55 N8 -9.3(5) . . . . ?
C74 N7 C60 N14 80.7(6) . . . . ?
C74 N19 C64 N20 -8.2(6) . . . . ?
C74 N19 C64 O23 172.6(5) . . . . ?
C74 N19 C65 N18 -88.7(7) . . . . ?
C68 N16 C71 N12 115.5(6) . . . . ?
C68 N16 C71 C70 3.6(6) . . . . ?
C68 N16 C67 N17 -111.5(6) . . . . ?
C68 N15 C69 N10 124.1(6) . . . 5_656 ?
C68 N15 C70 N11 -117.2(6) . . . . ?
C68 N15 C70 C71 -4.9(6) . . . . ?
C40 C41 C42 C43 -0.3(8) . . . . ?
C40 C41 C44 N5 71.1(6) . . . . ?
C72 N13 C59 O21 172.6(5) . . . . ?
C72 N13 C59 N14 -5.3(6) . . . . ?
C72 N13 C78 N12 88.9(6) . . . . ?
C72 N17 C66 O24 -174.1(5) . . . . ?
C72 N17 C66 N18 4.2(6) . . . . ?
C72 N17 C67 N16 -78.0(7) . . . . ?
C56 N9 C76 N21 -87.3(7) . . . . ?
C56 N9 C76 C77 160.2(5) . . . . ?
C56 N9 C57 O19 13.1(9) . . . . ?
C56 N9 C57 N10 -166.4(5) . . . . ?
C56 N8 C55 O18 -5.6(8) . . . . ?
C56 N8 C55 N7 174.4(5) . . . . ?
C56 N8 C75 N20 81.2(7) . . . . ?
C56 N8 C75 C74 -167.5(5) . . . . ?
C71 N16 C68 O25 173.1(6) . . . . ?
C71 N16 C68 N15 -6.8(6) . . . . ?
C71 N16 C67 N17 89.8(7) . . . . ?
C71 N12 C58 O20 -175.4(5) . . . . ?
C71 N12 C58 N11 1.9(6) . . . . ?
C71 N12 C78 N13 -77.5(7) . . . . ?
C69 N10 C77 N22 84.1(7) 5_656 . . . ?
C69 N10 C77 C76 -163.9(5) 5_656 . . . ?
C69 N10 C57 O19 -17.6(9) 5_656 . . . ?
C69 N10 C57 N9 161.9(5) 5_656 . . . ?
C69 N15 C68 O25 -15.3(9) . . . . ?
C69 N15 C68 N16 164.7(5) . . . . ?
C69 N15 C70 N11 85.6(7) . . . . ?
C69 N15 C70 C71 -162.2(5) . . . . ?
C64 N20 C63 N21 -119.4(6) . . . . ?
C64 N20 C75 N8 114.7(6) . . . . ?
C64 N20 C75 C74 3.1(6) . . . . ?
C64 N19 C74 N7 -101.2(6) . . . . ?
C64 N19 C74 C75 9.8(5) . . . . ?
C64 N19 C65 N18 100.5(6) . . . . ?
C15 C14 C18 C17 -2.6(9) . . . . ?
C35 N4 C34 C33 0.2(11) . . . . ?
C75 N20 C63 N21 85.1(7) . . . . ?
C75 N20 C64 N19 2.9(6) . . . . ?
C75 N20 C64 O23 -177.9(5) . . . . ?
C75 N8 C55 O18 -176.8(4) . . . . ?
C75 N8 C55 N7 3.2(6) . . . . ?
C75 N8 C56 N9 -77.1(7) . . . . ?
N1 C9 C10 C11 1.3(9) . . . . ?
N23 C102 C101 N37 -123.6(3) . . . . ?
N23 C102 C101 N24 -3.6(4) . . . . ?
N23 C102 N38 C87 118.1(4) . . . . ?
N23 C102 N38 C86 -83.5(5) . . . . ?
N23 C85 N24 C101 -2.3(5) . . . . ?
N23 C85 N24 C84 -164.2(4) . . . . ?
N38 C102 C101 N37 -3.8(4) . . . . ?
N38 C102 C101 N24 116.2(3) . . . . ?
N38 C102 N23 C94 81.9(5) . . . 7 ?
N38 C102 N23 C85 -108.9(4) . . . . ?
N38 C87 N37 C88 171.8(4) . . . . ?
N38 C87 N37 C101 3.0(5) . . . . ?
N37 C87 N38 C102 -5.7(4) . . . . ?
N37 C87 N38 C86 -164.3(4) . . . . ?
N37 C101 N24 C85 115.7(4) . . . . ?
N37 C101 N24 C84 -82.8(5) . . . . ?
N24 C85 N23 C102 -0.4(5) . . . . ?
N24 C85 N23 C94 168.9(4) . . . 7 ?
N24 C101 N37 C87 -110.8(4) . . . . ?
N24 C101 N37 C88 80.6(5) . . . . ?
C67 N17 C66 O24 0.5(9) . . . . ?
C67 N17 C66 N18 178.9(5) . . . . ?
C67 N17 C72 N13 71.0(7) . . . . ?
C67 N17 C72 C73 -176.2(5) . . . . ?
C67 N16 C68 O25 12.7(9) . . . . ?
C67 N16 C68 N15 -167.2(5) . . . . ?
C67 N16 C71 N12 -84.1(7) . . . . ?
C67 N16 C71 C70 164.0(5) . . . . ?
C18 C14 C15 C16 2.8(8) . . . . ?
C17 N2 C16 C15 -1.8(10) . . . . ?
C61 N22 C62 N21 -165.9(5) . . . . ?
C61 N22 C62 O22 16.5(8) . . . . ?
C61 N22 C77 N10 -88.7(6) . . . . ?
C61 N22 C77 C76 159.1(5) . . . . ?
C61 N11 C58 O20 14.4(8) 5_656 . . . ?
C61 N11 C58 N12 -163.0(5) 5_656 . . . ?
C61 N11 C70 N15 -85.0(6) 5_656 . . . ?
C61 N11 C70 C71 162.4(5) 5_656 . . . ?
C34 N4 C35 C36 -0.9(10) . . . . ?
C78 N13 C59 O21 9.9(8) . . . . ?
C78 N13 C59 N14 -168.0(4) . . . . ?
C78 N13 C72 N17 -82.7(7) . . . . ?
C78 N13 C72 C73 165.1(5) . . . . ?
C78 N12 C58 O20 -0.8(8) . . . . ?
C78 N12 C58 N11 176.6(4) . . . . ?
C78 N12 C71 N16 72.8(7) . . . . ?
C78 N12 C71 C70 -175.4(5) . . . . ?
C65 N19 C74 N7 87.0(7) . . . . ?
C65 N19 C74 C75 -162.0(5) . . . . ?
C65 N19 C64 N20 163.6(5) . . . . ?
C65 N19 C64 O23 -15.5(8) . . . . ?
C65 N18 C73 N14 -78.1(7) . . . . ?
C65 N18 C73 C72 170.2(5) . . . . ?
C65 N18 C66 O24 6.7(9) . . . . ?
C65 N18 C66 N17 -171.6(5) . . . . ?
C70 N11 C58 O20 175.2(5) . . . . ?
C70 N11 C58 N12 -2.2(6) . . . . ?
C70 N15 C68 O25 -172.7(6) . . . . ?
C70 N15 C68 N16 7.3(6) . . . . ?
C70 N15 C69 N10 -81.0(8) . . . 5_656 ?
C16 N2 C17 C18 2.0(10) . . . . ?

loop_
_smtbx_masks_void_nr
_smtbx_masks_void_average_x
_smtbx_masks_void_average_y
_smtbx_masks_void_average_z
_smtbx_masks_void_volume
_smtbx_masks_void_count_electrons
_smtbx_masks_void_content
1 0.000 0.341 0.250 988.5 169.1 ?
2 0.000 0.208 0.750 988.5 169.2 ?
3 0.188 0.337 0.186 52.0 16.1 ?
4 0.188 0.663 0.686 52.0 19.5 ?
5 0.183 0.138 0.914 9.1 0.0 ?
6 0.183 0.862 0.414 9.1 0.0 ?
7 0.500 -0.157 0.750 988.5 169.2 ?
8 0.500 -0.372 0.250 988.5 169.1 ?
9 0.312 0.163 0.814 52.0 18.2 ?
10 0.312 0.837 0.314 52.0 14.8 ?
11 0.317 0.362 0.086 9.1 0.7 ?
12 0.317 0.638 0.586 9.1 0.7 ?
13 0.688 0.163 0.686 52.0 19.5 ?
14 0.688 0.837 0.186 52.0 16.1 ?
15 0.683 0.362 0.414 9.1 0.0 ?
16 0.683 0.638 0.914 9.1 0.0 ?
17 0.812 0.337 0.314 52.0 14.8 ?
18 0.812 0.663 0.814 52.0 18.2 ?
19 0.817 0.138 0.586 9.1 0.7 ?
20 0.817 0.862 0.086 9.1 0.7 ?
